data_4346793
loop_
_publ_author_name
'M\'arquez, Astrid'
'\'Avila, Elena'
'Urbaneja, Carmen'
'\'Alvarez, Eleuterio'
'Palma, Pilar'
'C\'ampora, Juan'

_publ_section_title
;
 Copper(I) Complexes of Zwitterionic Imidazolium-2-Amidinates, a Promising
 Class of Electroneutral, Amidinate-Type Ligands.
;
_journal_issue 22
_journal_name_full 'Inorganic chemistry'
_journal_page_first 11007
_journal_page_last 11017
_journal_paper_doi 10.1021/acs.inorgchem.5b02141
_journal_volume 54
_journal_year 2015
_chemical_formula_moiety 'C60 H84 Cu N8, C24 H20 B, 0.5(C6 H6), 0.5(C H2 Cl2)'
_chemical_formula_sum 'C87.5 H108 B Cl Cu N8'
_chemical_formula_weight 1381.62
_space_group_IT_number 14
_space_group_name_Hall '-P 2ybc'
_space_group_name_H-M_alt 'P 1 21/c 1'
_symmetry_cell_setting monoclinic
_symmetry_space_group_name_Hall '-P 2ybc'
_symmetry_space_group_name_H-M 'P 1 21/c 1'
_atom_sites_solution_hydrogens geom
_atom_sites_solution_primary direct
_atom_sites_solution_secondary difmap
_audit_creation_method SHELXL-97
_cell_angle_alpha 90.00
_cell_angle_beta 91.556(3)
_cell_angle_gamma 90.00
_cell_formula_units_Z 8
_cell_length_a 32.739(3)
_cell_length_b 26.390(3)
_cell_length_c 18.644(2)
_cell_measurement_reflns_used 8235
_cell_measurement_temperature 213(2)
_cell_measurement_theta_max 21.47
_cell_measurement_theta_min 2.32
_cell_volume 16102(3)
_computing_cell_refinement 'APEX2 Software Suite (Bruker, 2007)'
_computing_data_collection 'APEX2 Software Suite (Bruker, 2007)'
_computing_data_reduction 'APEX2 Software Suite (Bruker, 2007)'
_computing_molecular_graphics 'SHELXTL (Sheldrick, 2008)'
_computing_publication_material 'SHELXTL and publCIF (Westrip, 2010)'
_computing_structure_refinement 'SHELXL97 (Sheldrick, 2008)'
_computing_structure_solution 'SIR2002 (Burla et al., 2003)'
_diffrn_ambient_temperature 213(2)
_diffrn_detector_area_resol_mean 8.26
_diffrn_measured_fraction_theta_full 0.999
_diffrn_measured_fraction_theta_max 0.999
_diffrn_measurement_device_type
;
 Bruker-Nonius X8kappa APEX II CCD area detector
;
_diffrn_measurement_method 'phi and omega scans with narrow frames'
_diffrn_radiation_monochromator graphite
_diffrn_radiation_source 'fine-focus sealed tube'
_diffrn_radiation_type MoK\a
_diffrn_radiation_wavelength 0.71073
_diffrn_reflns_av_R_equivalents 0.0666
_diffrn_reflns_av_sigmaI/netI 0.0603
_diffrn_reflns_limit_h_max 20
_diffrn_reflns_limit_h_min -39
_diffrn_reflns_limit_k_max 31
_diffrn_reflns_limit_k_min -29
_diffrn_reflns_limit_l_max 22
_diffrn_reflns_limit_l_min -22
_diffrn_reflns_number 159971
_diffrn_reflns_theta_full 25.25
_diffrn_reflns_theta_max 25.25
_diffrn_reflns_theta_min 1.34
_diffrn_standards_decay_% 0
_exptl_absorpt_coefficient_mu 0.352
_exptl_absorpt_correction_T_max 0.8719
_exptl_absorpt_correction_T_min 0.8435
_exptl_absorpt_correction_type multi-scan
_exptl_absorpt_process_details
;
program SADABS, Bruker (2001).
;
_exptl_crystal_colour yellow
_exptl_crystal_density_diffrn 1.140
_exptl_crystal_density_method 'not measured'
_exptl_crystal_description plate
_exptl_crystal_F_000 5920
_exptl_crystal_size_max 0.50
_exptl_crystal_size_mid 0.50
_exptl_crystal_size_min 0.40
_platon_squeeze_details
;
;
_refine_diff_density_max 1.266
_refine_diff_density_min -0.616
_refine_diff_density_rms 0.057
_refine_ls_extinction_method none
_refine_ls_goodness_of_fit_ref 1.095
_refine_ls_hydrogen_treatment constr
_refine_ls_matrix_type fullcycle
_refine_ls_number_parameters 1814
_refine_ls_number_reflns 29152
_refine_ls_number_restraints 120
_refine_ls_restrained_S_all 1.129
_refine_ls_R_factor_all 0.1001
_refine_ls_R_factor_gt 0.0619
_refine_ls_shift/su_max 0.002
_refine_ls_shift/su_mean 0.000
_refine_ls_structure_factor_coef Fsqd
_refine_ls_weighting_details 'calc w=1/[\s^2^(Fo^2^)+(0.0976P)^2^+0.6742P] where P=(Fo^2^+2Fc^2^)/3'
_refine_ls_weighting_scheme calc
_refine_ls_wR_factor_gt 0.1647
_refine_ls_wR_factor_ref 0.1810
_reflns_number_gt 18521
_reflns_number_total 29152
_reflns_threshold_expression >2sigma(I)
_cod_data_source_file ic5b02141_si_001.cif
_cod_data_source_block 3b
_cod_depositor_comments
;
The following automatic conversions were performed:

data item '_symmetry_cell_setting' value 'Monoclinic' was changed to
'monoclinic' in accordance with the
/home/saulius/struct/COD-crude-data/automatic-downloads/DataCite-retrospective/ACS/depositions/lib/dictionaries/cif_core.dic
dictionary named 'cif_core.dic' version 2.4.2 last updated on
2011-04-26.

Automatic conversion script
Id: cif_fix_values 6909 2019-04-08 15:41:33Z antanas 

2020-05-25
Z value and formula fixed to values more according to usual
chemical conventions.                 miguel
;
_cod_original_formula_sum 'C175 H216 B2 Cl2 Cu2 N16'
_cod_original_formula_weight 2763.24
_cod_original_formula_moiety '2(C60 H84 Cu N8), 2(C24 H20 B), C6 H6, C H2 Cl2'
_cod_original_formula_units_Z 4
_cod_original_cell_volume 16103(3)
_cod_original_sg_symbol_H-M 'P 21/c'
_cod_database_code 4346793

loop_
_symmetry_equiv_pos_as_xyz
'x, y, z'
'-x, y+1/2, -z+1/2'
'-x, -y, -z'
'x, -y-1/2, z-1/2'

loop_
_atom_site_label
_atom_site_type_symbol
_atom_site_fract_x
_atom_site_fract_y
_atom_site_fract_z
_atom_site_U_iso_or_equiv
_atom_site_adp_type
_atom_site_occupancy
_atom_site_symmetry_multiplicity
_atom_site_calc_flag
_atom_site_refinement_flags
Cu1 Cu 0.368864(11) 0.360437(14) 0.855844(19) 0.03346(10) Uani 1 1 d .
N1 N 0.34150(7) 0.30947(9) 0.90324(12) 0.0315(6) Uani 1 1 d .
N2 N 0.28770(8) 0.25636(10) 0.93291(13) 0.0400(7) Uani 1 1 d .
N3 N 0.26445(8) 0.37505(10) 0.86006(13) 0.0361(6) Uani 1 1 d .
N4 N 0.25429(7) 0.31018(10) 0.79263(12) 0.0361(6) Uani 1 1 d .
N5 N 0.39402(7) 0.41499(9) 0.81230(12) 0.0315(6) Uani 1 1 d .
N6 N 0.43992(7) 0.47197(11) 0.76585(14) 0.0422(7) Uani 1 1 d .
N7 N 0.47312(8) 0.36827(11) 0.87487(15) 0.0480(7) Uani 1 1 d .
N8 N 0.48869(9) 0.36800(12) 0.76333(16) 0.0547(8) Uani 1 1 d .
C1 C 0.30198(9) 0.29472(11) 0.89883(15) 0.0310(7) Uani 1 1 d .
C2 C 0.27513(8) 0.32707(12) 0.85052(15) 0.0322(7) Uani 1 1 d .
C3 C 0.23007(10) 0.34898(13) 0.76606(17) 0.0442(9) Uani 1 1 d .
H3 H 0.2122 0.3473 0.7259 0.053 Uiso 1 1 calc R
C4 C 0.23664(9) 0.38930(13) 0.80763(16) 0.0430(8) Uani 1 1 d .
H4 H 0.2245 0.4214 0.8021 0.052 Uiso 1 1 calc R
C5 C 0.27931(10) 0.40967(12) 0.91661(17) 0.0447(8) Uani 1 1 d .
H5A H 0.2990 0.3922 0.9476 0.067 Uiso 1 1 calc R
H5B H 0.2565 0.4209 0.9447 0.067 Uiso 1 1 calc R
H5C H 0.2922 0.4388 0.8949 0.067 Uiso 1 1 calc R
C6 C 0.25878(12) 0.26159(13) 0.75716(17) 0.0513(10) Uani 1 1 d .
H6A H 0.2836 0.2452 0.7749 0.077 Uiso 1 1 calc R
H6B H 0.2604 0.2668 0.7058 0.077 Uiso 1 1 calc R
H6C H 0.2354 0.2404 0.7671 0.077 Uiso 1 1 calc R
C7 C 0.36751(9) 0.27842(12) 0.94857(16) 0.0376(8) Uani 1 1 d .
C8 C 0.39036(9) 0.23980(13) 0.91655(18) 0.0436(8) Uani 1 1 d .
C9 C 0.41772(12) 0.21263(16) 0.9596(2) 0.0640(11) Uani 1 1 d .
H9 H 0.4337 0.1872 0.9389 0.077 Uiso 1 1 calc R
C10 C 0.42198(13) 0.22205(18) 1.0310(2) 0.0784(14) Uani 1 1 d .
H10 H 0.4407 0.2032 1.0592 0.094 Uiso 1 1 calc R
C11 C 0.39869(12) 0.25936(18) 1.0620(2) 0.0683(12) Uani 1 1 d .
H11 H 0.4018 0.2654 1.1116 0.082 Uiso 1 1 calc R
C12 C 0.37091(10) 0.28802(14) 1.02213(17) 0.0445(9) Uani 1 1 d .
C13 C 0.38616(11) 0.22787(14) 0.83772(19) 0.0518(9) Uani 1 1 d .
H13 H 0.3587 0.2393 0.8210 0.062 Uiso 1 1 calc R
C14 C 0.38940(14) 0.17121(16) 0.8215(3) 0.0770(13) Uani 1 1 d .
H14A H 0.4168 0.1595 0.8336 0.116 Uiso 1 1 calc R
H14B H 0.3836 0.1654 0.7708 0.116 Uiso 1 1 calc R
H14C H 0.3699 0.1527 0.8497 0.116 Uiso 1 1 calc R
C15 C 0.41762(13) 0.25694(16) 0.7952(2) 0.0668(12) Uani 1 1 d .
H15A H 0.4150 0.2929 0.8047 0.100 Uiso 1 1 calc R
H15B H 0.4130 0.2507 0.7443 0.100 Uiso 1 1 calc R
H15C H 0.4449 0.2457 0.8094 0.100 Uiso 1 1 calc R
C16 C 0.34517(11) 0.32782(15) 1.05792(17) 0.0537(10) Uani 1 1 d .
H16 H 0.3221 0.3357 1.0244 0.064 Uiso 1 1 calc R
C17 C 0.36829(16) 0.3763(2) 1.0707(3) 0.111(2) Uani 1 1 d .
H17A H 0.3909 0.3702 1.1044 0.167 Uiso 1 1 calc R
H17B H 0.3502 0.4015 1.0904 0.167 Uiso 1 1 calc R
H17C H 0.3788 0.3885 1.0257 0.167 Uiso 1 1 calc R
C18 C 0.32710(19) 0.3088(2) 1.1264(3) 0.116(2) Uani 1 1 d .
H18A H 0.3131 0.2769 1.1171 0.175 Uiso 1 1 calc R
H18B H 0.3078 0.3335 1.1438 0.175 Uiso 1 1 calc R
H18C H 0.3487 0.3036 1.1622 0.175 Uiso 1 1 calc R
C19 C 0.24650(9) 0.24007(12) 0.92572(16) 0.0384(8) Uani 1 1 d .
C20 C 0.24064(10) 0.19180(13) 0.89356(17) 0.0434(8) Uani 1 1 d .
C21 C 0.20073(11) 0.17470(14) 0.88507(18) 0.0518(10) Uani 1 1 d .
H21 H 0.1959 0.1431 0.8630 0.062 Uiso 1 1 calc R
C22 C 0.16810(11) 0.20235(15) 0.90783(19) 0.0566(10) Uani 1 1 d .
H22 H 0.1413 0.1904 0.8993 0.068 Uiso 1 1 calc R
C23 C 0.17449(10) 0.24757(14) 0.94312(18) 0.0507(9) Uani 1 1 d .
H23 H 0.1521 0.2657 0.9604 0.061 Uiso 1 1 calc R
C24 C 0.21396(9) 0.26695(12) 0.95363(16) 0.0395(8) Uani 1 1 d .
C25 C 0.27694(11) 0.15996(13) 0.8735(2) 0.0521(9) Uani 1 1 d .
H25 H 0.2982 0.1833 0.8562 0.063 Uiso 1 1 calc R
C26 C 0.26795(14) 0.12221(17) 0.8141(3) 0.0812(14) Uani 1 1 d .
H26A H 0.2495 0.0964 0.8312 0.122 Uiso 1 1 calc R
H26B H 0.2932 0.1065 0.7998 0.122 Uiso 1 1 calc R
H26C H 0.2553 0.1395 0.7734 0.122 Uiso 1 1 calc R
C27 C 0.29409(15) 0.13429(16) 0.9405(2) 0.0794(14) Uani 1 1 d .
H27A H 0.2728 0.1147 0.9625 0.119 Uiso 1 1 calc R
H27B H 0.3042 0.1598 0.9740 0.119 Uiso 1 1 calc R
H27C H 0.3163 0.1120 0.9278 0.119 Uiso 1 1 calc R
C28 C 0.22010(11) 0.31268(13) 1.00105(18) 0.0510(9) Uani 1 1 d .
H28 H 0.2479 0.3261 0.9933 0.061 Uiso 1 1 calc R
C29 C 0.2180(2) 0.2952(2) 1.0794(2) 0.113(2) Uani 1 1 d .
H29A H 0.1898 0.2884 1.0909 0.169 Uiso 1 1 calc R
H29B H 0.2288 0.3216 1.1107 0.169 Uiso 1 1 calc R
H29C H 0.2341 0.2646 1.0860 0.169 Uiso 1 1 calc R
C30 C 0.18956(13) 0.35507(16) 0.9861(3) 0.0789(14) Uani 1 1 d .
H30A H 0.1905 0.3648 0.9360 0.118 Uiso 1 1 calc R
H30B H 0.1964 0.3840 1.0162 0.118 Uiso 1 1 calc R
H30C H 0.1623 0.3434 0.9966 0.118 Uiso 1 1 calc R
C31 C 0.43205(9) 0.42879(12) 0.79523(15) 0.0354(7) Uani 1 1 d .
C32 C 0.46371(9) 0.38899(13) 0.81086(17) 0.0402(8) Uani 1 1 d .
C33 C 0.50401(11) 0.33392(16) 0.8670(2) 0.0647(11) Uani 1 1 d .
H33 H 0.5163 0.3142 0.9037 0.078 Uiso 1 1 calc R
C34 C 0.51352(12) 0.33347(17) 0.7983(2) 0.0698(12) Uani 1 1 d .
H34 H 0.5336 0.3132 0.7773 0.084 Uiso 1 1 calc R
C35 C 0.45457(11) 0.37935(16) 0.94345(17) 0.0553(10) Uani 1 1 d .
H35A H 0.4381 0.4098 0.9390 0.083 Uiso 1 1 calc R
H35B H 0.4759 0.3844 0.9799 0.083 Uiso 1 1 calc R
H35C H 0.4374 0.3512 0.9570 0.083 Uiso 1 1 calc R
C36 C 0.48808(15) 0.37806(19) 0.6865(2) 0.0805(14) Uani 1 1 d .
H36A H 0.4650 0.3997 0.6740 0.121 Uiso 1 1 calc R
H36B H 0.4855 0.3463 0.6605 0.121 Uiso 1 1 calc R
H36C H 0.5133 0.3948 0.6738 0.121 Uiso 1 1 calc R
C37 C 0.36225(9) 0.44946(12) 0.78859(16) 0.0347(7) Uani 1 1 d .
C38 C 0.34063(9) 0.43776(12) 0.72427(16) 0.0399(8) Uani 1 1 d .
C39 C 0.30627(10) 0.46612(14) 0.7069(2) 0.0548(10) Uani 1 1 d .
H39 H 0.2911 0.4585 0.6648 0.066 Uiso 1 1 calc R
C40 C 0.29387(11) 0.50527(14) 0.7498(2) 0.0607(11) Uani 1 1 d .
H40 H 0.2698 0.5232 0.7380 0.073 Uiso 1 1 calc R
C41 C 0.31639(11) 0.51804(14) 0.8091(2) 0.0554(10) Uani 1 1 d .
H41 H 0.3084 0.5461 0.8363 0.066 Uiso 1 1 calc R
C42 C 0.35090(10) 0.49094(12) 0.83088(18) 0.0439(8) Uani 1 1 d .
C43 C 0.35462(10) 0.39630(14) 0.67488(17) 0.0474(9) Uani 1 1 d .
H43 H 0.3837 0.3893 0.6871 0.057 Uiso 1 1 calc R
C44 C 0.33088(12) 0.34688(15) 0.6851(2) 0.0595(10) Uani 1 1 d .
H44A H 0.3350 0.3350 0.7341 0.089 Uiso 1 1 calc R
H44B H 0.3406 0.3215 0.6522 0.089 Uiso 1 1 calc R
H44C H 0.3020 0.3529 0.6757 0.089 Uiso 1 1 calc R
C45 C 0.35196(12) 0.41096(17) 0.59601(18) 0.0660(12) Uani 1 1 d .
H45A H 0.3236 0.4101 0.5793 0.099 Uiso 1 1 calc R
H45B H 0.3678 0.3873 0.5683 0.099 Uiso 1 1 calc R
H45C H 0.3627 0.4449 0.5901 0.099 Uiso 1 1 calc R
C46 C 0.37645(11) 0.50789(14) 0.89583(19) 0.0539(10) Uani 1 1 d .
H46 H 0.3986 0.4829 0.9042 0.065 Uiso 1 1 calc R
C47 C 0.35150(15) 0.5111(2) 0.9634(2) 0.0898(16) Uani 1 1 d .
H47A H 0.3281 0.5330 0.9547 0.135 Uiso 1 1 calc R
H47B H 0.3684 0.5247 1.0024 0.135 Uiso 1 1 calc R
H47C H 0.3421 0.4775 0.9762 0.135 Uiso 1 1 calc R
C48 C 0.39574(15) 0.55960(17) 0.8829(3) 0.0888(15) Uani 1 1 d .
H48A H 0.3745 0.5851 0.8791 0.133 Uiso 1 1 calc R
H48B H 0.4107 0.5587 0.8387 0.133 Uiso 1 1 calc R
H48C H 0.4143 0.5678 0.9226 0.133 Uiso 1 1 calc R
C49 C 0.47748(10) 0.49148(14) 0.74341(18) 0.0462(9) Uani 1 1 d .
C50 C 0.47816(11) 0.50703(16) 0.67154(19) 0.0585(10) Uani 1 1 d .
C51 C 0.51383(12) 0.52792(19) 0.6453(2) 0.0754(13) Uani 1 1 d .
H51 H 0.5146 0.5379 0.5970 0.091 Uiso 1 1 calc R
C52 C 0.54781(13) 0.5342(2) 0.6886(2) 0.0840(15) Uani 1 1 d .
H52 H 0.5721 0.5468 0.6696 0.101 Uiso 1 1 calc R
C53 C 0.54607(12) 0.52171(18) 0.7607(2) 0.0710(12) Uani 1 1 d .
H53 H 0.5689 0.5281 0.7910 0.085 Uiso 1 1 calc R
C54 C 0.51149(10) 0.50006(15) 0.78923(19) 0.0522(10) Uani 1 1 d .
C55 C 0.43978(12) 0.50283(17) 0.6240(2) 0.0650(12) Uani 1 1 d .
H55 H 0.4249 0.4723 0.6399 0.078 Uiso 1 1 calc R
C56 C 0.41202(15) 0.5481(2) 0.6372(3) 0.0964(16) Uani 1 1 d .
H56A H 0.4062 0.5501 0.6879 0.145 Uiso 1 1 calc R
H56B H 0.3867 0.5441 0.6097 0.145 Uiso 1 1 calc R
H56C H 0.4255 0.5790 0.6225 0.145 Uiso 1 1 calc R
C57 C 0.44686(16) 0.4963(3) 0.5452(2) 0.112(2) Uani 1 1 d .
H57A H 0.4638 0.5237 0.5284 0.169 Uiso 1 1 calc R
H57B H 0.4208 0.4967 0.5190 0.169 Uiso 1 1 calc R
H57C H 0.4605 0.4642 0.5372 0.169 Uiso 1 1 calc R
C58 C 0.51094(11) 0.49206(15) 0.86897(19) 0.0568(10) Uani 1 1 d .
H58 H 0.4848 0.4753 0.8802 0.068 Uiso 1 1 calc R
C59 C 0.51242(16) 0.54265(19) 0.9081(2) 0.0947(17) Uani 1 1 d .
H59A H 0.5094 0.5371 0.9591 0.142 Uiso 1 1 calc R
H59B H 0.4904 0.5641 0.8901 0.142 Uiso 1 1 calc R
H59C H 0.5384 0.5590 0.9000 0.142 Uiso 1 1 calc R
C60 C 0.54549(12) 0.4583(2) 0.8966(2) 0.0850(15) Uani 1 1 d .
H60A H 0.5452 0.4267 0.8701 0.127 Uiso 1 1 calc R
H60B H 0.5419 0.4513 0.9472 0.127 Uiso 1 1 calc R
H60C H 0.5714 0.4753 0.8904 0.127 Uiso 1 1 calc R
B1 B 0.64649(11) 0.25683(14) 0.9248(2) 0.0392(9) Uani 1 1 d .
C61 C 0.66859(10) 0.28922(12) 0.99077(17) 0.0414(8) Uani 1 1 d .
C62 C 0.70133(10) 0.32178(13) 0.98006(19) 0.0497(9) Uani 1 1 d .
H62 H 0.7107 0.3254 0.9331 0.060 Uiso 1 1 calc R
C63 C 0.72079(12) 0.34886(14) 1.0335(2) 0.0584(10) Uani 1 1 d .
H63 H 0.7426 0.3704 1.0224 0.070 Uiso 1 1 calc R
C64 C 0.70871(13) 0.34485(14) 1.1027(2) 0.0646(12) Uani 1 1 d .
H64 H 0.7227 0.3623 1.1399 0.078 Uiso 1 1 calc R
C65 C 0.67571(14) 0.31473(14) 1.1169(2) 0.0641(12) Uani 1 1 d .
H65 H 0.6663 0.3125 1.1640 0.077 Uiso 1 1 calc R
C66 C 0.65617(11) 0.28763(14) 1.06232(18) 0.0513(9) Uani 1 1 d .
H66 H 0.6337 0.2673 1.0736 0.062 Uiso 1 1 calc R
C67 C 0.63586(10) 0.29590(13) 0.85812(17) 0.0426(8) Uani 1 1 d .
C68 C 0.63026(11) 0.34786(14) 0.8671(2) 0.0548(10) Uani 1 1 d .
H68 H 0.6316 0.3614 0.9137 0.066 Uiso 1 1 calc R
C69 C 0.62271(12) 0.38053(16) 0.8092(2) 0.0687(12) Uani 1 1 d .
H69 H 0.6198 0.4154 0.8175 0.082 Uiso 1 1 calc R
C70 C 0.61958(12) 0.36248(19) 0.7408(2) 0.0734(14) Uani 1 1 d .
H70 H 0.6148 0.3845 0.7018 0.088 Uiso 1 1 calc R
C71 C 0.62356(13) 0.31218(19) 0.7303(2) 0.0753(14) Uani 1 1 d .
H71 H 0.6208 0.2989 0.6836 0.090 Uiso 1 1 calc R
C72 C 0.63158(12) 0.27994(16) 0.78715(18) 0.0612(11) Uani 1 1 d .
H72 H 0.6343 0.2452 0.7774 0.073 Uiso 1 1 calc R
C73 C 0.67772(9) 0.21319(13) 0.89247(16) 0.0394(8) Uani 1 1 d .
C74 C 0.71936(10) 0.22043(14) 0.88333(18) 0.0488(9) Uani 1 1 d .
H74 H 0.7314 0.2503 0.9016 0.059 Uiso 1 1 calc R
C75 C 0.74385(11) 0.18615(15) 0.8489(2) 0.0574(10) Uani 1 1 d .
H75 H 0.7718 0.1932 0.8440 0.069 Uiso 1 1 calc R
C76 C 0.72793(12) 0.14217(15) 0.8220(2) 0.0606(11) Uani 1 1 d .
H76 H 0.7445 0.1188 0.7981 0.073 Uiso 1 1 calc R
C77 C 0.68693(13) 0.13272(16) 0.8305(2) 0.0729(13) Uani 1 1 d .
H77 H 0.6754 0.1023 0.8134 0.088 Uiso 1 1 calc R
C78 C 0.66291(12) 0.16800(15) 0.8640(2) 0.0620(11) Uani 1 1 d .
H78 H 0.6349 0.1610 0.8678 0.074 Uiso 1 1 calc R
C79 C 0.60562(10) 0.22719(12) 0.95095(17) 0.0415(8) Uani 1 1 d .
C80 C 0.60722(10) 0.19023(13) 1.00402(18) 0.0466(9) Uani 1 1 d .
H80 H 0.6325 0.1836 1.0272 0.056 Uiso 1 1 calc R
C81 C 0.57382(12) 0.16278(15) 1.0245(2) 0.0582(10) Uani 1 1 d .
H81 H 0.5766 0.1384 1.0611 0.070 Uiso 1 1 calc R
C82 C 0.53626(12) 0.17094(17) 0.9914(2) 0.0711(12) Uani 1 1 d .
H82 H 0.5131 0.1526 1.0051 0.085 Uiso 1 1 calc R
C83 C 0.53356(12) 0.20588(19) 0.9388(3) 0.0812(15) Uani 1 1 d .
H83 H 0.5083 0.2114 0.9149 0.097 Uiso 1 1 calc R
C84 C 0.56749(11) 0.23386(16) 0.9192(2) 0.0634(11) Uani 1 1 d .
H84 H 0.5643 0.2583 0.8828 0.076 Uiso 1 1 calc R
Cu2 Cu 0.864607(10) 0.349323(14) 0.621362(18) 0.03159(10) Uani 1 1 d .
N9 N 0.83232(7) 0.39927(9) 0.66191(12) 0.0299(6) Uani 1 1 d .
N10 N 0.77761(7) 0.44942(9) 0.69320(12) 0.0326(6) Uani 1 1 d .
N11 N 0.74334(8) 0.33738(10) 0.70052(14) 0.0396(6) Uani 1 1 d .
N12 N 0.76203(8) 0.33697(10) 0.59088(13) 0.0404(7) Uani 1 1 d .
N13 N 0.89699(7) 0.30289(9) 0.57407(12) 0.0295(6) Uani 1 1 d .
N14 N 0.95375(7) 0.25759(10) 0.53767(13) 0.0352(6) Uani 1 1 d .
N15 N 0.96889(7) 0.37460(9) 0.62152(12) 0.0339(6) Uani 1 1 d .
N16 N 0.98371(7) 0.30833(10) 0.68359(12) 0.0353(6) Uani 1 1 d .
C85 C 0.79215(9) 0.40718(11) 0.66994(14) 0.0298(7) Uani 1 1 d .
C86 C 0.76618(9) 0.36156(12) 0.65351(15) 0.0338(7) Uani 1 1 d .
C87 C 0.72403(10) 0.29685(13) 0.66713(19) 0.0510(9) Uani 1 1 d .
H87 H 0.7061 0.2737 0.6881 0.061 Uiso 1 1 calc R
C88 C 0.73590(10) 0.29706(14) 0.5990(2) 0.0538(10) Uani 1 1 d .
H88 H 0.7277 0.2739 0.5631 0.065 Uiso 1 1 calc R
C89 C 0.73923(11) 0.34911(14) 0.77653(17) 0.0500(9) Uani 1 1 d .
H89A H 0.7606 0.3725 0.7917 0.075 Uiso 1 1 calc R
H89B H 0.7416 0.3182 0.8044 0.075 Uiso 1 1 calc R
H89C H 0.7128 0.3645 0.7839 0.075 Uiso 1 1 calc R
C90 C 0.78036(11) 0.35044(14) 0.52238(16) 0.0502(9) Uani 1 1 d .
H90A H 0.7980 0.3797 0.5293 0.075 Uiso 1 1 calc R
H90B H 0.7589 0.3585 0.4873 0.075 Uiso 1 1 calc R
H90C H 0.7963 0.3221 0.5053 0.075 Uiso 1 1 calc R
C91 C 0.85970(9) 0.43919(11) 0.68431(15) 0.0314(7) Uani 1 1 d .
C92 C 0.86675(10) 0.48111(12) 0.63915(17) 0.0411(8) Uani 1 1 d .
C93 C 0.89874(11) 0.51382(13) 0.6581(2) 0.0533(10) Uani 1 1 d .
H93 H 0.9040 0.5420 0.6290 0.064 Uiso 1 1 calc R
C94 C 0.92265(12) 0.50530(15) 0.7188(2) 0.0648(11) Uani 1 1 d .
H94 H 0.9450 0.5266 0.7294 0.078 Uiso 1 1 calc R
C95 C 0.91413(11) 0.46647(14) 0.76348(19) 0.0552(10) Uani 1 1 d .
H95 H 0.9302 0.4621 0.8056 0.066 Uiso 1 1 calc R
C96 C 0.88222(9) 0.43289(12) 0.74862(16) 0.0389(8) Uani 1 1 d .
C97 C 0.84062(11) 0.49149(13) 0.57301(17) 0.0468(9) Uani 1 1 d .
H97 H 0.8188 0.4655 0.5704 0.056 Uiso 1 1 calc R
C98 C 0.82044(17) 0.54261(19) 0.5785(3) 0.1024(18) Uani 1 1 d .
H98A H 0.8074 0.5454 0.6244 0.154 Uiso 1 1 calc R
H98B H 0.8001 0.5463 0.5400 0.154 Uiso 1 1 calc R
H98C H 0.8409 0.5690 0.5746 0.154 Uiso 1 1 calc R
C99 C 0.86455(15) 0.4881(2) 0.5054(2) 0.109(2) Uani 1 1 d .
H99A H 0.8468 0.4961 0.4644 0.163 Uiso 1 1 calc R
H99B H 0.8752 0.4540 0.5004 0.163 Uiso 1 1 calc R
H99C H 0.8871 0.5119 0.5079 0.163 Uiso 1 1 calc R
C100 C 0.87291(10) 0.39131(13) 0.80065(16) 0.0429(8) Uani 1 1 d .
H100 H 0.8463 0.3765 0.7855 0.051 Uiso 1 1 calc R
C101 C 0.86842(12) 0.41129(16) 0.87679(17) 0.0588(10) Uani 1 1 d .
H10A H 0.8946 0.4240 0.8947 0.088 Uiso 1 1 calc R
H10B H 0.8594 0.3841 0.9075 0.088 Uiso 1 1 calc R
H10C H 0.8485 0.4385 0.8766 0.088 Uiso 1 1 calc R
C102 C 0.90408(12) 0.34908(15) 0.7997(2) 0.0615(11) Uani 1 1 d .
H10D H 0.9035 0.3332 0.7527 0.092 Uiso 1 1 calc R
H10E H 0.8976 0.3241 0.8358 0.092 Uiso 1 1 calc R
H10F H 0.9311 0.3628 0.8099 0.092 Uiso 1 1 calc R
C103 C 0.73691(9) 0.46362(11) 0.70363(16) 0.0344(7) Uani 1 1 d .
C104 C 0.70678(9) 0.46628(12) 0.64933(17) 0.0414(8) Uani 1 1 d .
C105 C 0.66918(11) 0.48733(15) 0.6661(2) 0.0586(10) Uani 1 1 d .
H105 H 0.6488 0.4898 0.6297 0.070 Uiso 1 1 calc R
C106 C 0.66070(11) 0.50443(16) 0.7329(2) 0.0683(12) Uani 1 1 d .
H106 H 0.6349 0.5181 0.7424 0.082 Uiso 1 1 calc R
C107 C 0.69014(11) 0.50151(15) 0.7858(2) 0.0572(10) Uani 1 1 d .
H107 H 0.6843 0.5133 0.8319 0.069 Uiso 1 1 calc R
C108 C 0.72819(9) 0.48164(12) 0.77321(17) 0.0409(8) Uani 1 1 d .
C109 C 0.71332(11) 0.44998(13) 0.57262(17) 0.0507(9) Uani 1 1 d .
H109 H 0.7411 0.4354 0.5705 0.061 Uiso 1 1 calc R
C110 C 0.68290(13) 0.40843(16) 0.5500(2) 0.0762(13) Uani 1 1 d .
H11A H 0.6839 0.3813 0.5851 0.114 Uiso 1 1 calc R
H11B H 0.6900 0.3952 0.5035 0.114 Uiso 1 1 calc R
H11C H 0.6555 0.4225 0.5472 0.114 Uiso 1 1 calc R
C111 C 0.71095(16) 0.49441(17) 0.5197(2) 0.0861(15) Uani 1 1 d .
H11D H 0.6834 0.5080 0.5181 0.129 Uiso 1 1 calc R
H11E H 0.7179 0.4827 0.4722 0.129 Uiso 1 1 calc R
H11F H 0.7300 0.5206 0.5351 0.129 Uiso 1 1 calc R
C112 C 0.76132(11) 0.48207(14) 0.83139(17) 0.0503(9) Uani 1 1 d .
H112 H 0.7809 0.4550 0.8194 0.060 Uiso 1 1 calc R
C113 C 0.74651(16) 0.4706(2) 0.9052(2) 0.0964(17) Uani 1 1 d .
H11G H 0.7698 0.4651 0.9376 0.145 Uiso 1 1 calc R
H11H H 0.7297 0.4404 0.9035 0.145 Uiso 1 1 calc R
H11I H 0.7305 0.4989 0.9221 0.145 Uiso 1 1 calc R
C114 C 0.78448(15) 0.53107(18) 0.8303(3) 0.0949(17) Uani 1 1 d .
H11J H 0.7949 0.5366 0.7828 0.142 Uiso 1 1 calc R
H11K H 0.8071 0.5296 0.8650 0.142 Uiso 1 1 calc R
H11L H 0.7664 0.5587 0.8426 0.142 Uiso 1 1 calc R
C115 C 0.93739(8) 0.29264(11) 0.57622(14) 0.0283(7) Uani 1 1 d .
C116 C 0.96217(8) 0.32499(11) 0.62674(14) 0.0302(7) Uani 1 1 d .
C117 C 0.99561(10) 0.38943(13) 0.67605(16) 0.0427(8) Uani 1 1 d .
H117 H 1.0053 0.4224 0.6847 0.051 Uiso 1 1 calc R
C118 C 1.00502(10) 0.34817(13) 0.71399(17) 0.0441(9) Uani 1 1 d .
H118 H 1.0229 0.3465 0.7542 0.053 Uiso 1 1 calc R
C119 C 0.95165(10) 0.40948(12) 0.56761(16) 0.0419(8) Uani 1 1 d .
H11M H 0.9360 0.3905 0.5318 0.063 Uiso 1 1 calc R
H11N H 0.9736 0.4275 0.5447 0.063 Uiso 1 1 calc R
H11O H 0.9339 0.4336 0.5906 0.063 Uiso 1 1 calc R
C120 C 0.98292(12) 0.25753(13) 0.71421(17) 0.0517(9) Uani 1 1 d .
H12A H 0.9587 0.2398 0.6966 0.078 Uiso 1 1 calc R
H12B H 0.9825 0.2599 0.7661 0.078 Uiso 1 1 calc R
H12C H 1.0071 0.2391 0.7003 0.078 Uiso 1 1 calc R
C121 C 0.87235(8) 0.26966(11) 0.53016(15) 0.0309(7) Uani 1 1 d .
C122 C 0.86761(9) 0.27807(12) 0.45631(15) 0.0338(7) Uani 1 1 d .
C123 C 0.83997(10) 0.24769(14) 0.41882(17) 0.0441(9) Uani 1 1 d .
H123 H 0.8363 0.2526 0.3691 0.053 Uiso 1 1 calc R
C124 C 0.81776(10) 0.21063(14) 0.45144(19) 0.0520(10) Uani 1 1 d .
H124 H 0.7986 0.1914 0.4246 0.062 Uiso 1 1 calc R
C125 C 0.82365(10) 0.20183(14) 0.52325(19) 0.0512(9) Uani 1 1 d .
H125 H 0.8087 0.1760 0.5454 0.061 Uiso 1 1 calc R
C126 C 0.85131(9) 0.23043(12) 0.56414(16) 0.0392(8) Uani 1 1 d .
C127 C 0.89136(10) 0.31848(13) 0.41783(16) 0.0404(8) Uani 1 1 d .
H127 H 0.9106 0.3340 0.4533 0.048 Uiso 1 1 calc R
C128 C 0.86384(13) 0.36052(16) 0.3884(2) 0.0738(13) Uani 1 1 d .
H12D H 0.8434 0.3462 0.3556 0.111 Uiso 1 1 calc R
H12E H 0.8802 0.3851 0.3632 0.111 Uiso 1 1 calc R
H12F H 0.8504 0.3771 0.4278 0.111 Uiso 1 1 calc R
C129 C 0.91641(12) 0.29615(16) 0.3586(2) 0.0644(11) Uani 1 1 d .
H12G H 0.9333 0.2689 0.3779 0.097 Uiso 1 1 calc R
H12H H 0.9337 0.3223 0.3389 0.097 Uiso 1 1 calc R
H12I H 0.8983 0.2830 0.3211 0.097 Uiso 1 1 calc R
C130 C 0.85757(10) 0.21869(13) 0.64344(17) 0.0437(8) Uani 1 1 d .
H130 H 0.8834 0.2351 0.6597 0.052 Uiso 1 1 calc R
C131 C 0.86209(14) 0.16184(15) 0.6573(2) 0.0710(12) Uani 1 1 d .
H13A H 0.8359 0.1453 0.6492 0.106 Uiso 1 1 calc R
H13B H 0.8714 0.1563 0.7065 0.106 Uiso 1 1 calc R
H13C H 0.8818 0.1478 0.6250 0.106 Uiso 1 1 calc R
C132 C 0.82351(12) 0.24049(17) 0.68765(19) 0.0650(11) Uani 1 1 d .
H13D H 0.8207 0.2764 0.6777 0.097 Uiso 1 1 calc R
H13E H 0.8300 0.2356 0.7383 0.097 Uiso 1 1 calc R
H13F H 0.7981 0.2234 0.6753 0.097 Uiso 1 1 calc R
C133 C 0.99522(9) 0.24271(12) 0.54375(15) 0.0347(7) Uani 1 1 d .
C134 C 1.02761(9) 0.27241(12) 0.52004(15) 0.0368(8) Uani 1 1 d .
C135 C 1.06730(10) 0.25362(14) 0.52798(17) 0.0448(9) Uani 1 1 d .
H135 H 1.0894 0.2735 0.5130 0.054 Uiso 1 1 calc R
C136 C 1.07468(11) 0.20696(14) 0.55707(18) 0.0524(10) Uani 1 1 d .
H136 H 1.1017 0.1955 0.5641 0.063 Uiso 1 1 calc R
C137 C 1.04258(11) 0.17669(14) 0.57607(17) 0.0489(9) Uani 1 1 d .
H137 H 1.0479 0.1442 0.5946 0.059 Uiso 1 1 calc R
C138 C 1.00254(10) 0.19304(13) 0.56858(16) 0.0415(8) Uani 1 1 d .
C139 C 1.02121(9) 0.32174(13) 0.47937(17) 0.0408(8) Uani 1 1 d .
H139 H 0.9926 0.3328 0.4856 0.049 Uiso 1 1 calc R
C140 C 1.04935(11) 0.36407(14) 0.5060(2) 0.0603(11) Uani 1 1 d .
H14D H 1.0477 0.3671 0.5577 0.090 Uiso 1 1 calc R
H14E H 1.0411 0.3958 0.4836 0.090 Uiso 1 1 calc R
H14F H 1.0773 0.3563 0.4936 0.090 Uiso 1 1 calc R
C141 C 1.02726(13) 0.31223(17) 0.40004(19) 0.0672(12) Uani 1 1 d .
H14G H 1.0543 0.2984 0.3932 0.101 Uiso 1 1 calc R
H14H H 1.0245 0.3439 0.3739 0.101 Uiso 1 1 calc R
H14I H 1.0069 0.2884 0.3823 0.101 Uiso 1 1 calc R
C142 C 0.96687(12) 0.15892(14) 0.58447(19) 0.0529(9) Uani 1 1 d .
H142 H 0.9456 0.1802 0.6063 0.064 Uiso 1 1 calc R
C143 C 0.97747(16) 0.1169(2) 0.6373(3) 0.1052(19) Uani 1 1 d .
H14J H 0.9943 0.0918 0.6142 0.158 Uiso 1 1 calc R
H14K H 0.9525 0.1011 0.6532 0.158 Uiso 1 1 calc R
H14L H 0.9924 0.1310 0.6784 0.158 Uiso 1 1 calc R
C144 C 0.94868(14) 0.13745(17) 0.5155(2) 0.0770(14) Uani 1 1 d .
H14M H 0.9407 0.1650 0.4837 0.116 Uiso 1 1 calc R
H14N H 0.9249 0.1171 0.5261 0.116 Uiso 1 1 calc R
H14O H 0.9688 0.1165 0.4925 0.116 Uiso 1 1 calc R
B2 B 0.88061(11) 0.55025(15) 0.25702(18) 0.0372(9) Uani 1 1 d .
C145 C 0.85343(9) 0.58347(12) 0.31292(15) 0.0353(7) Uani 1 1 d .
C146 C 0.81665(10) 0.56654(13) 0.34037(15) 0.0397(8) Uani 1 1 d .
H146 H 0.8060 0.5355 0.3238 0.048 Uiso 1 1 calc R
C147 C 0.79511(10) 0.59331(14) 0.39085(16) 0.0458(9) Uani 1 1 d .
H147 H 0.7706 0.5799 0.4079 0.055 Uiso 1 1 calc R
C148 C 0.80898(11) 0.63922(14) 0.41633(17) 0.0491(9) Uani 1 1 d .
H148 H 0.7943 0.6575 0.4504 0.059 Uiso 1 1 calc R
C149 C 0.84505(11) 0.65751(14) 0.39025(17) 0.0495(9) Uani 1 1 d .
H149 H 0.8551 0.6890 0.4065 0.059 Uiso 1 1 calc R
C150 C 0.86665(10) 0.63033(12) 0.34060(17) 0.0421(8) Uani 1 1 d .
H150 H 0.8914 0.6438 0.3246 0.051 Uiso 1 1 calc R
C151 C 0.85015(10) 0.51616(12) 0.20469(16) 0.0392(8) Uani 1 1 d .
C152 C 0.84005(10) 0.53003(13) 0.13433(17) 0.0446(8) Uani 1 1 d .
H152 H 0.8525 0.5589 0.1152 0.053 Uiso 1 1 calc R
C153 C 0.81256(12) 0.50322(14) 0.0914(2) 0.0575(10) Uani 1 1 d .
H153 H 0.8070 0.5137 0.0439 0.069 Uiso 1 1 calc R
C154 C 0.79334(12) 0.46130(16) 0.1180(2) 0.0655(12) Uani 1 1 d .
H154 H 0.7741 0.4434 0.0894 0.079 Uiso 1 1 calc R
C155 C 0.80244(11) 0.44583(14) 0.1864(2) 0.0604(11) Uani 1 1 d .
H155 H 0.7895 0.4170 0.2048 0.072 Uiso 1 1 calc R
C156 C 0.83053(11) 0.47226(13) 0.22906(19) 0.0499(9) Uani 1 1 d .
H156 H 0.8366 0.4605 0.2757 0.060 Uiso 1 1 calc R
C157 C 0.90896(9) 0.58556(12) 0.20522(15) 0.0366(8) Uani 1 1 d .
C158 C 0.94606(10) 0.56975(13) 0.17793(15) 0.0409(8) Uani 1 1 d .
H158 H 0.9563 0.5380 0.1925 0.049 Uiso 1 1 calc R
C159 C 0.96860(11) 0.59784(14) 0.13084(16) 0.0492(9) Uani 1 1 d .
H159 H 0.9933 0.5850 0.1140 0.059 Uiso 1 1 calc R
C160 C 0.95483(11) 0.64497(14) 0.10835(16) 0.0510(10) Uani 1 1 d .
H160 H 0.9701 0.6645 0.0766 0.061 Uiso 1 1 calc R
C161 C 0.91833(11) 0.66254(14) 0.13354(17) 0.0513(10) Uani 1 1 d .
H161 H 0.9085 0.6944 0.1187 0.062 Uiso 1 1 calc R
C162 C 0.89575(10) 0.63336(13) 0.18101(17) 0.0441(8) Uani 1 1 d .
H162 H 0.8709 0.6462 0.1972 0.053 Uiso 1 1 calc R
C163 C 0.91176(9) 0.51317(12) 0.30426(16) 0.0385(8) Uani 1 1 d .
C164 C 0.92625(9) 0.52641(13) 0.37255(17) 0.0416(8) Uani 1 1 d .
H164 H 0.9157 0.5555 0.3945 0.050 Uiso 1 1 calc R
C165 C 0.95574(10) 0.49811(14) 0.40937(19) 0.0515(10) Uani 1 1 d .
H165 H 0.9650 0.5085 0.4552 0.062 Uiso 1 1 calc R
C166 C 0.97140(11) 0.45547(16) 0.3798(2) 0.0640(12) Uani 1 1 d .
H166 H 0.9916 0.4367 0.4047 0.077 Uiso 1 1 calc R
C167 C 0.95736(12) 0.44005(16) 0.3128(2) 0.0662(12) Uani 1 1 d .
H167 H 0.9678 0.4105 0.2919 0.079 Uiso 1 1 calc R
C168 C 0.92786(12) 0.46839(14) 0.27666(19) 0.0562(10) Uani 1 1 d .
H168 H 0.9182 0.4570 0.2315 0.067 Uiso 1 1 calc R
C169 C 0.4997(2) 0.1981(3) 0.6236(4) 0.149(3) Uani 1 1 d DU
H169 H 0.4815 0.2093 0.5872 0.178 Uiso 1 1 calc R
C170 C 0.4851(2) 0.1691(3) 0.6790(4) 0.142(2) Uani 1 1 d DU
H170 H 0.4575 0.1595 0.6773 0.170 Uiso 1 1 calc R
C171 C 0.5092(2) 0.1536(3) 0.7366(4) 0.141(2) Uani 1 1 d DU
H171 H 0.4978 0.1359 0.7750 0.170 Uiso 1 1 calc R
C172 C 0.5503(2) 0.1646(3) 0.7365(4) 0.163(3) Uani 1 1 d DU
H172 H 0.5680 0.1549 0.7745 0.195 Uiso 1 1 calc R
C173 C 0.5642(3) 0.1911(3) 0.6768(4) 0.177(3) Uani 1 1 d DU
H173 H 0.5926 0.1961 0.6745 0.212 Uiso 1 1 calc R
C174 C 0.5404(2) 0.2107(3) 0.6209(5) 0.177(3) Uani 1 1 d DU
H174 H 0.5510 0.2309 0.5843 0.212 Uiso 1 1 calc R
Cl1 Cl 0.88499(5) 0.56165(6) 0.92607(11) 0.1332(6) Uani 1 1 d U
Cl2 Cl 0.95492(6) 0.50747(7) 0.96659(13) 0.1543(7) Uani 1 1 d U
C175 C 0.91117(18) 0.5330(3) 0.9944(3) 0.127(2) Uani 1 1 d U
H17D H 0.9173 0.5578 1.0322 0.153 Uiso 1 1 calc R
H17E H 0.8942 0.5063 1.0148 0.153 Uiso 1 1 calc R

loop_
_atom_site_aniso_label
_atom_site_aniso_U_11
_atom_site_aniso_U_22
_atom_site_aniso_U_33
_atom_site_aniso_U_23
_atom_site_aniso_U_13
_atom_site_aniso_U_12
Cu1 0.0288(2) 0.0346(2) 0.0369(2) 0.00436(17) 0.00009(16) -0.00076(17)
N1 0.0273(14) 0.0338(15) 0.0334(13) 0.0045(11) -0.0015(11) 0.0003(11)
N2 0.0355(15) 0.0367(16) 0.0473(16) 0.0125(13) -0.0074(12) -0.0045(13)
N3 0.0346(15) 0.0337(16) 0.0401(15) 0.0058(12) 0.0010(12) 0.0035(12)
N4 0.0354(15) 0.0398(17) 0.0328(14) 0.0038(12) -0.0049(12) -0.0015(13)
N5 0.0259(13) 0.0334(15) 0.0353(13) 0.0036(12) 0.0041(11) 0.0010(11)
N6 0.0297(15) 0.0478(19) 0.0494(16) 0.0050(14) 0.0085(12) -0.0016(13)
N7 0.0334(16) 0.0507(19) 0.0595(19) 0.0044(15) -0.0093(14) 0.0030(14)
N8 0.0391(17) 0.066(2) 0.0594(19) -0.0049(17) 0.0103(15) 0.0128(16)
C1 0.0304(17) 0.0290(18) 0.0334(16) -0.0010(14) -0.0028(13) 0.0020(14)
C2 0.0274(16) 0.0361(19) 0.0331(16) 0.0084(14) -0.0013(13) -0.0021(14)
C3 0.0340(18) 0.059(2) 0.0394(18) 0.0115(18) -0.0062(15) 0.0016(17)
C4 0.0350(19) 0.047(2) 0.0466(19) 0.0142(18) -0.0013(15) 0.0103(16)
C5 0.049(2) 0.034(2) 0.052(2) 0.0000(16) 0.0049(16) 0.0023(16)
C6 0.066(3) 0.048(2) 0.0397(19) -0.0002(17) -0.0095(17) -0.0086(19)
C7 0.0298(17) 0.041(2) 0.0416(18) 0.0104(15) -0.0045(14) -0.0047(15)
C8 0.0312(18) 0.041(2) 0.058(2) 0.0048(17) -0.0048(16) 0.0009(16)
C9 0.048(2) 0.066(3) 0.077(3) 0.010(2) -0.007(2) 0.017(2)
C10 0.061(3) 0.090(4) 0.083(3) 0.024(3) -0.020(2) 0.026(3)
C11 0.057(3) 0.102(4) 0.046(2) 0.014(2) -0.0117(19) 0.006(3)
C12 0.0358(19) 0.057(2) 0.0405(19) 0.0079(17) -0.0033(15) 0.0013(17)
C13 0.042(2) 0.047(2) 0.065(2) -0.0084(19) -0.0046(18) 0.0084(18)
C14 0.077(3) 0.052(3) 0.103(3) -0.019(3) 0.000(3) 0.007(2)
C15 0.082(3) 0.062(3) 0.057(2) -0.004(2) 0.009(2) 0.007(2)
C16 0.045(2) 0.078(3) 0.0374(19) 0.0075(19) -0.0019(16) 0.003(2)
C17 0.081(4) 0.087(4) 0.168(6) -0.050(4) 0.026(4) -0.009(3)
C18 0.125(5) 0.145(6) 0.082(4) 0.026(4) 0.050(3) 0.031(4)
C19 0.0369(19) 0.038(2) 0.0397(17) 0.0171(15) -0.0069(14) -0.0076(16)
C20 0.045(2) 0.041(2) 0.0441(19) 0.0124(16) -0.0015(16) -0.0090(17)
C21 0.055(2) 0.050(2) 0.050(2) 0.0038(18) -0.0054(18) -0.018(2)
C22 0.039(2) 0.073(3) 0.058(2) 0.008(2) -0.0066(18) -0.017(2)
C23 0.040(2) 0.056(3) 0.055(2) 0.0148(19) 0.0018(17) -0.0061(18)
C24 0.0365(19) 0.039(2) 0.0427(18) 0.0123(16) 0.0007(15) -0.0010(16)
C25 0.051(2) 0.035(2) 0.071(2) 0.0068(19) 0.0025(19) -0.0053(18)
C26 0.077(3) 0.060(3) 0.107(4) -0.019(3) 0.014(3) -0.010(3)
C27 0.089(3) 0.055(3) 0.094(3) 0.024(3) -0.006(3) 0.016(3)
C28 0.054(2) 0.046(2) 0.054(2) 0.0023(18) 0.0094(18) -0.0074(18)
C29 0.200(7) 0.091(4) 0.046(2) 0.002(3) -0.002(3) -0.057(4)
C30 0.052(3) 0.060(3) 0.126(4) 0.000(3) 0.025(3) 0.004(2)
C31 0.0348(18) 0.0350(19) 0.0363(17) 0.0000(15) 0.0009(14) 0.0012(15)
C32 0.0293(17) 0.044(2) 0.0474(19) -0.0017(17) 0.0036(15) 0.0001(15)
C33 0.040(2) 0.066(3) 0.087(3) 0.010(2) -0.006(2) 0.017(2)
C34 0.047(2) 0.072(3) 0.091(3) 0.001(3) 0.006(2) 0.027(2)
C35 0.049(2) 0.074(3) 0.042(2) 0.0029(19) -0.0070(17) -0.004(2)
C36 0.084(3) 0.092(4) 0.067(3) -0.015(3) 0.028(2) 0.012(3)
C37 0.0279(16) 0.0331(19) 0.0434(18) 0.0079(15) 0.0061(14) -0.0019(14)
C38 0.0324(18) 0.040(2) 0.0477(19) 0.0142(16) 0.0022(15) 0.0018(15)
C39 0.039(2) 0.056(3) 0.068(2) 0.017(2) -0.0113(18) -0.0009(19)
C40 0.043(2) 0.051(3) 0.089(3) 0.022(2) 0.002(2) 0.012(2)
C41 0.046(2) 0.040(2) 0.081(3) 0.008(2) 0.013(2) 0.0104(18)
C42 0.0390(19) 0.036(2) 0.057(2) 0.0038(17) 0.0086(16) -0.0003(16)
C43 0.041(2) 0.058(2) 0.0431(19) 0.0065(18) -0.0040(16) -0.0013(18)
C44 0.065(3) 0.058(3) 0.056(2) -0.001(2) 0.006(2) -0.007(2)
C45 0.066(3) 0.086(3) 0.046(2) 0.009(2) -0.0028(19) -0.011(2)
C46 0.054(2) 0.045(2) 0.062(2) -0.0099(19) 0.0050(19) 0.0035(19)
C47 0.088(4) 0.110(4) 0.073(3) -0.028(3) 0.014(3) -0.025(3)
C48 0.080(3) 0.071(3) 0.116(4) -0.019(3) 0.003(3) -0.021(3)
C49 0.038(2) 0.051(2) 0.051(2) 0.0011(17) 0.0133(16) 0.0011(17)
C50 0.047(2) 0.074(3) 0.055(2) 0.008(2) 0.0119(18) -0.006(2)
C51 0.057(3) 0.107(4) 0.063(3) 0.017(3) 0.020(2) -0.012(3)
C52 0.052(3) 0.129(5) 0.072(3) 0.010(3) 0.022(2) -0.022(3)
C53 0.043(2) 0.097(4) 0.073(3) -0.006(3) 0.011(2) -0.011(2)
C54 0.035(2) 0.063(3) 0.059(2) -0.0023(19) 0.0113(17) -0.0077(18)
C55 0.053(2) 0.086(3) 0.056(2) 0.015(2) 0.0078(19) -0.012(2)
C56 0.074(3) 0.102(4) 0.112(4) 0.026(3) -0.006(3) 0.009(3)
C57 0.095(4) 0.188(7) 0.055(3) 0.014(3) 0.005(3) -0.034(4)
C58 0.045(2) 0.065(3) 0.060(2) -0.001(2) 0.0058(18) -0.014(2)
C59 0.114(4) 0.093(4) 0.078(3) -0.029(3) 0.019(3) -0.047(3)
C60 0.051(3) 0.123(4) 0.081(3) 0.014(3) -0.006(2) -0.010(3)
B1 0.039(2) 0.032(2) 0.047(2) -0.0004(18) 0.0063(17) 0.0105(17)
C61 0.0408(19) 0.0342(19) 0.049(2) 0.0044(16) 0.0009(16) 0.0110(16)
C62 0.046(2) 0.045(2) 0.058(2) -0.0033(18) 0.0038(18) 0.0065(18)
C63 0.052(2) 0.047(2) 0.076(3) -0.011(2) -0.003(2) 0.0020(19)
C64 0.077(3) 0.044(2) 0.072(3) -0.016(2) -0.020(2) 0.016(2)
C65 0.095(3) 0.049(3) 0.049(2) -0.005(2) 0.002(2) 0.016(2)
C66 0.057(2) 0.045(2) 0.052(2) -0.0014(18) 0.0087(18) 0.0078(19)
C67 0.0348(18) 0.045(2) 0.049(2) 0.0045(17) 0.0076(15) 0.0064(16)
C68 0.053(2) 0.049(2) 0.062(2) 0.012(2) 0.0054(19) 0.0087(19)
C69 0.060(3) 0.051(3) 0.096(4) 0.025(3) 0.011(2) 0.009(2)
C70 0.066(3) 0.091(4) 0.064(3) 0.033(3) 0.014(2) 0.017(3)
C71 0.079(3) 0.099(4) 0.049(2) 0.016(3) 0.007(2) 0.022(3)
C72 0.068(3) 0.067(3) 0.049(2) 0.007(2) 0.0032(19) 0.018(2)
C73 0.0355(18) 0.041(2) 0.0419(18) 0.0030(16) 0.0021(14) 0.0051(16)
C74 0.045(2) 0.047(2) 0.055(2) 0.0003(18) 0.0091(17) 0.0030(18)
C75 0.036(2) 0.071(3) 0.066(2) -0.001(2) 0.0155(18) 0.009(2)
C76 0.055(3) 0.059(3) 0.068(3) -0.018(2) 0.014(2) 0.015(2)
C77 0.068(3) 0.055(3) 0.096(3) -0.029(2) 0.021(2) -0.001(2)
C78 0.042(2) 0.059(3) 0.085(3) -0.021(2) 0.015(2) 0.000(2)
C79 0.0384(19) 0.039(2) 0.0476(19) 0.0030(16) 0.0097(15) 0.0127(16)
C80 0.042(2) 0.045(2) 0.053(2) 0.0067(18) 0.0022(16) 0.0043(17)
C81 0.058(3) 0.052(3) 0.066(2) 0.014(2) 0.015(2) 0.001(2)
C82 0.048(3) 0.081(3) 0.086(3) 0.021(3) 0.019(2) -0.008(2)
C83 0.036(2) 0.105(4) 0.103(4) 0.033(3) 0.006(2) 0.006(2)
C84 0.036(2) 0.078(3) 0.076(3) 0.029(2) 0.0086(19) 0.014(2)
Cu2 0.02718(19) 0.0335(2) 0.03434(19) -0.00557(17) 0.00585(15) 0.00014(16)
N9 0.0282(14) 0.0299(15) 0.0319(13) -0.0039(11) 0.0042(10) 0.0004(11)
N10 0.0290(14) 0.0328(15) 0.0363(13) -0.0021(12) 0.0051(11) 0.0008(12)
N11 0.0345(15) 0.0374(16) 0.0471(16) -0.0047(13) 0.0081(12) -0.0057(13)
N12 0.0331(15) 0.0450(18) 0.0430(16) -0.0134(14) 0.0020(12) -0.0013(13)
N13 0.0265(13) 0.0316(15) 0.0305(13) -0.0042(11) 0.0039(10) -0.0027(11)
N14 0.0284(14) 0.0391(16) 0.0381(14) -0.0070(13) 0.0020(11) 0.0044(12)
N15 0.0340(15) 0.0329(16) 0.0350(14) -0.0021(12) 0.0021(11) -0.0039(12)
N16 0.0360(15) 0.0376(16) 0.0324(13) -0.0010(12) -0.0002(11) 0.0004(12)
C85 0.0321(17) 0.0313(18) 0.0262(15) -0.0015(13) 0.0041(12) 0.0008(14)
C86 0.0318(17) 0.0341(18) 0.0354(17) -0.0046(15) 0.0029(13) 0.0010(14)
C87 0.042(2) 0.041(2) 0.070(3) -0.0116(19) 0.0102(18) -0.0124(17)
C88 0.042(2) 0.048(2) 0.071(3) -0.022(2) 0.0000(19) -0.0119(18)
C89 0.056(2) 0.050(2) 0.0442(19) 0.0008(17) 0.0157(17) -0.0068(19)
C90 0.049(2) 0.065(3) 0.0368(18) -0.0146(18) 0.0047(16) -0.0021(19)
C91 0.0284(16) 0.0275(17) 0.0387(17) -0.0044(14) 0.0078(13) 0.0000(13)
C92 0.046(2) 0.0312(19) 0.0472(19) 0.0005(16) 0.0162(16) 0.0022(16)
C93 0.055(2) 0.036(2) 0.070(3) 0.0041(19) 0.022(2) -0.0114(18)
C94 0.058(3) 0.059(3) 0.078(3) -0.012(2) 0.008(2) -0.026(2)
C95 0.050(2) 0.059(3) 0.057(2) -0.009(2) -0.0023(18) -0.019(2)
C96 0.0390(19) 0.037(2) 0.0412(18) -0.0064(15) 0.0031(15) -0.0047(15)
C97 0.052(2) 0.043(2) 0.0457(19) 0.0117(17) 0.0098(16) 0.0094(17)
C98 0.116(4) 0.085(4) 0.106(4) 0.016(3) 0.004(3) 0.052(3)
C99 0.084(4) 0.196(6) 0.046(2) 0.019(3) 0.014(2) 0.059(4)
C100 0.044(2) 0.046(2) 0.0378(18) 0.0017(16) -0.0044(15) -0.0047(17)
C101 0.068(3) 0.070(3) 0.0391(19) 0.0012(19) 0.0032(18) 0.003(2)
C102 0.069(3) 0.053(3) 0.063(2) 0.006(2) 0.011(2) 0.008(2)
C103 0.0293(17) 0.0298(18) 0.0446(18) -0.0032(15) 0.0087(14) 0.0008(14)
C104 0.0341(18) 0.038(2) 0.052(2) -0.0007(16) -0.0026(15) -0.0025(15)
C105 0.038(2) 0.063(3) 0.074(3) -0.002(2) -0.0070(19) 0.0052(19)
C106 0.030(2) 0.079(3) 0.096(3) -0.006(3) 0.012(2) 0.010(2)
C107 0.046(2) 0.063(3) 0.064(2) -0.010(2) 0.0251(19) 0.003(2)
C108 0.0337(18) 0.039(2) 0.0501(19) -0.0014(16) 0.0102(15) 0.0013(15)
C109 0.056(2) 0.044(2) 0.051(2) -0.0039(18) -0.0130(17) 0.0058(18)
C110 0.068(3) 0.069(3) 0.090(3) -0.019(3) -0.026(2) 0.002(2)
C111 0.120(4) 0.070(3) 0.068(3) 0.009(2) -0.005(3) 0.030(3)
C112 0.051(2) 0.056(2) 0.044(2) -0.0072(18) 0.0048(17) 0.0020(19)
C113 0.099(4) 0.141(5) 0.049(3) -0.002(3) 0.008(2) 0.005(4)
C114 0.091(4) 0.074(3) 0.118(4) -0.006(3) -0.039(3) -0.021(3)
C115 0.0267(16) 0.0313(17) 0.0271(15) 0.0023(13) 0.0029(12) -0.0021(13)
C116 0.0279(16) 0.0343(19) 0.0285(15) -0.0014(14) 0.0052(13) 0.0017(14)
C117 0.042(2) 0.040(2) 0.0461(19) -0.0121(17) 0.0020(16) -0.0079(16)
C118 0.042(2) 0.053(2) 0.0374(18) -0.0097(17) -0.0042(15) -0.0064(18)
C119 0.043(2) 0.037(2) 0.0460(19) 0.0057(16) 0.0035(15) -0.0011(16)
C120 0.069(3) 0.047(2) 0.0393(19) 0.0063(17) -0.0034(17) 0.0008(19)
C121 0.0214(15) 0.0348(18) 0.0367(16) -0.0076(14) 0.0042(12) 0.0029(13)
C122 0.0285(16) 0.0389(19) 0.0340(16) -0.0065(14) 0.0039(13) 0.0049(14)
C123 0.0352(19) 0.061(2) 0.0364(17) -0.0094(17) 0.0018(15) 0.0007(18)
C124 0.036(2) 0.063(3) 0.057(2) -0.019(2) -0.0027(17) -0.0108(18)
C125 0.045(2) 0.050(2) 0.059(2) -0.0038(19) 0.0042(17) -0.0152(18)
C126 0.0305(17) 0.041(2) 0.0465(19) -0.0032(16) 0.0053(14) -0.0045(15)
C127 0.0374(18) 0.051(2) 0.0327(16) -0.0022(16) 0.0037(14) -0.0014(16)
C128 0.066(3) 0.071(3) 0.085(3) 0.022(2) 0.030(2) 0.016(2)
C129 0.059(3) 0.073(3) 0.063(2) -0.001(2) 0.028(2) -0.004(2)
C130 0.043(2) 0.044(2) 0.0443(19) 0.0042(16) 0.0024(15) -0.0099(17)
C131 0.082(3) 0.053(3) 0.079(3) 0.012(2) 0.013(2) -0.012(2)
C132 0.067(3) 0.082(3) 0.046(2) 0.007(2) 0.0161(19) 0.004(2)
C133 0.0307(17) 0.041(2) 0.0324(16) -0.0091(15) 0.0000(13) 0.0085(15)
C134 0.0312(17) 0.041(2) 0.0377(17) -0.0093(15) -0.0021(14) 0.0053(15)
C135 0.0295(18) 0.057(2) 0.048(2) -0.0067(18) 0.0017(15) 0.0071(17)
C136 0.039(2) 0.063(3) 0.056(2) -0.008(2) -0.0025(17) 0.019(2)
C137 0.058(2) 0.047(2) 0.0423(19) 0.0013(17) 0.0000(17) 0.0188(19)
C138 0.049(2) 0.041(2) 0.0351(17) -0.0029(15) 0.0030(15) 0.0091(17)
C139 0.0261(17) 0.048(2) 0.0484(19) -0.0018(17) 0.0034(14) 0.0043(15)
C140 0.043(2) 0.051(2) 0.087(3) 0.009(2) -0.001(2) -0.0025(19)
C141 0.067(3) 0.086(3) 0.049(2) 0.006(2) 0.005(2) 0.020(2)
C142 0.058(2) 0.045(2) 0.057(2) -0.0003(19) 0.0111(18) 0.0035(19)
C143 0.091(4) 0.095(4) 0.129(4) 0.061(4) 0.007(3) -0.013(3)
C144 0.084(3) 0.068(3) 0.079(3) -0.029(2) 0.018(2) -0.026(3)
B2 0.036(2) 0.036(2) 0.039(2) 0.0039(17) -0.0018(16) 0.0019(17)
C145 0.0382(18) 0.0366(19) 0.0307(16) 0.0071(14) -0.0049(14) 0.0048(15)
C146 0.043(2) 0.040(2) 0.0360(17) 0.0065(15) -0.0018(15) 0.0032(16)
C147 0.0377(19) 0.063(3) 0.0370(18) 0.0065(18) 0.0028(15) 0.0041(18)
C148 0.051(2) 0.061(3) 0.0355(18) -0.0052(18) -0.0030(16) 0.012(2)
C149 0.056(2) 0.046(2) 0.046(2) -0.0100(17) -0.0102(18) 0.0058(19)
C150 0.0400(19) 0.041(2) 0.0453(19) -0.0008(16) -0.0053(16) 0.0005(16)
C151 0.0391(19) 0.0323(19) 0.0465(19) -0.0013(15) 0.0075(15) 0.0059(15)
C152 0.046(2) 0.038(2) 0.049(2) -0.0044(17) -0.0048(16) 0.0025(17)
C153 0.060(2) 0.052(3) 0.060(2) -0.018(2) -0.008(2) -0.001(2)
C154 0.058(3) 0.059(3) 0.080(3) -0.028(2) -0.001(2) -0.006(2)
C155 0.054(2) 0.036(2) 0.093(3) -0.017(2) 0.021(2) -0.0086(19)
C156 0.058(2) 0.034(2) 0.058(2) -0.0038(18) 0.0127(18) 0.0018(18)
C157 0.0421(19) 0.0363(19) 0.0310(16) 0.0005(14) -0.0069(14) -0.0049(15)
C158 0.046(2) 0.043(2) 0.0330(17) -0.0017(15) -0.0003(15) 0.0013(17)
C159 0.052(2) 0.063(3) 0.0325(18) -0.0081(18) 0.0073(16) -0.002(2)
C160 0.061(3) 0.063(3) 0.0291(17) 0.0037(17) -0.0002(17) -0.018(2)
C161 0.060(2) 0.049(2) 0.045(2) 0.0148(18) -0.0090(18) -0.0056(19)
C162 0.0368(19) 0.049(2) 0.0469(19) 0.0083(17) -0.0030(15) -0.0017(17)
C163 0.0347(18) 0.043(2) 0.0385(18) 0.0101(16) 0.0058(14) 0.0034(15)
C164 0.0352(18) 0.041(2) 0.0483(19) 0.0127(16) 0.0045(15) -0.0018(16)
C165 0.040(2) 0.061(3) 0.052(2) 0.020(2) -0.0042(17) 0.0012(19)
C166 0.050(2) 0.075(3) 0.068(3) 0.032(2) 0.008(2) 0.025(2)
C167 0.072(3) 0.060(3) 0.067(3) 0.015(2) 0.014(2) 0.031(2)
C168 0.067(3) 0.052(2) 0.050(2) 0.0091(19) 0.0065(19) 0.022(2)
C169 0.134(4) 0.160(5) 0.151(4) 0.008(4) -0.018(4) 0.040(4)
C170 0.108(4) 0.152(4) 0.166(4) -0.031(4) 0.019(3) -0.003(3)
C171 0.148(4) 0.138(4) 0.140(4) 0.003(3) 0.036(3) -0.003(4)
C172 0.157(4) 0.181(5) 0.149(4) 0.008(4) -0.005(4) -0.010(4)
C173 0.147(4) 0.202(5) 0.181(5) 0.032(4) -0.008(4) -0.040(4)
C174 0.170(5) 0.178(5) 0.182(5) 0.048(4) -0.007(4) -0.025(4)
Cl1 0.0991(11) 0.0945(11) 0.2037(17) -0.0228(11) -0.0403(11) 0.0041(9)
Cl2 0.1275(14) 0.1149(13) 0.2173(19) -0.0363(13) -0.0531(13) 0.0191(11)
C175 0.107(4) 0.183(5) 0.092(3) -0.042(3) 0.009(3) -0.016(4)

loop_
_atom_type_symbol
_atom_type_description
_atom_type_scat_dispersion_real
_atom_type_scat_dispersion_imag
_atom_type_scat_source
C C 0.0033 0.0016 'International Tables Vol C Tables 4.2.6.8 and 6.1.1.4'
H H 0.0000 0.0000 'International Tables Vol C Tables 4.2.6.8 and 6.1.1.4'
B B 0.0013 0.0007 'International Tables Vol C Tables 4.2.6.8 and 6.1.1.4'
Cl Cl 0.1484 0.1585 'International Tables Vol C Tables 4.2.6.8 and 6.1.1.4'
N N 0.0061 0.0033 'International Tables Vol C Tables 4.2.6.8 and 6.1.1.4'
Cu Cu 0.3201 1.2651 'International Tables Vol C Tables 4.2.6.8 and 6.1.1.4'

loop_
_geom_angle_atom_site_label_1
_geom_angle_atom_site_label_2
_geom_angle_atom_site_label_3
_geom_angle
N1 Cu1 N5 175.67(11)
C1 N1 C7 115.0(2)
C1 N1 Cu1 130.9(2)
C7 N1 Cu1 114.02(19)
C1 N2 C19 123.2(3)
C2 N3 C4 109.8(3)
C2 N3 C5 127.4(2)
C4 N3 C5 122.8(3)
C2 N4 C3 108.6(3)
C2 N4 C6 127.3(3)
C3 N4 C6 123.8(3)
C31 N5 C37 114.9(3)
C31 N5 Cu1 137.6(2)
C37 N5 Cu1 107.37(18)
C31 N6 C49 129.4(3)
C32 N7 C33 109.1(3)
C32 N7 C35 127.4(3)
C33 N7 C35 123.5(3)
C32 N8 C34 108.9(3)
C32 N8 C36 125.6(3)
C34 N8 C36 125.4(4)
N2 C1 N1 123.7(3)
N2 C1 C2 121.7(3)
N1 C1 C2 114.5(3)
N3 C2 N4 107.2(2)
N3 C2 C1 127.7(3)
N4 C2 C1 124.8(3)
C4 C3 N4 107.6(3)
C4 C3 H3 126.2
N4 C3 H3 126.2
C3 C4 N3 106.9(3)
C3 C4 H4 126.6
N3 C4 H4 126.6
N3 C5 H5A 109.5
N3 C5 H5B 109.5
H5A C5 H5B 109.5
N3 C5 H5C 109.5
H5A C5 H5C 109.5
H5B C5 H5C 109.5
N4 C6 H6A 109.5
N4 C6 H6B 109.5
H6A C6 H6B 109.5
N4 C6 H6C 109.5
H6A C6 H6C 109.5
H6B C6 H6C 109.5
C12 C7 C8 121.3(3)
C12 C7 N1 120.2(3)
C8 C7 N1 118.4(3)
C9 C8 C7 118.1(3)
C9 C8 C13 119.8(3)
C7 C8 C13 122.0(3)
C10 C9 C8 121.4(4)
C10 C9 H9 119.3
C8 C9 H9 119.3
C9 C10 C11 119.9(4)
C9 C10 H10 120.1
C11 C10 H10 120.1
C10 C11 C12 121.7(4)
C10 C11 H11 119.1
C12 C11 H11 119.1
C11 C12 C7 117.5(4)
C11 C12 C16 120.5(3)
C7 C12 C16 121.9(3)
C8 C13 C15 111.0(3)
C8 C13 C14 113.1(3)
C15 C13 C14 109.7(3)
C8 C13 H13 107.6
C15 C13 H13 107.6
C14 C13 H13 107.6
C13 C14 H14A 109.5
C13 C14 H14B 109.5
H14A C14 H14B 109.5
C13 C14 H14C 109.5
H14A C14 H14C 109.5
H14B C14 H14C 109.5
C13 C15 H15A 109.5
C13 C15 H15B 109.5
H15A C15 H15B 109.5
C13 C15 H15C 109.5
H15A C15 H15C 109.5
H15B C15 H15C 109.5
C17 C16 C18 110.9(4)
C17 C16 C12 112.1(3)
C18 C16 C12 112.2(4)
C17 C16 H16 107.1
C18 C16 H16 107.1
C12 C16 H16 107.1
C16 C17 H17A 109.5
C16 C17 H17B 109.5
H17A C17 H17B 109.5
C16 C17 H17C 109.5
H17A C17 H17C 109.5
H17B C17 H17C 109.5
C16 C18 H18A 109.5
C16 C18 H18B 109.5
H18A C18 H18B 109.5
C16 C18 H18C 109.5
H18A C18 H18C 109.5
H18B C18 H18C 109.5
C24 C19 C20 121.3(3)
C24 C19 N2 123.1(3)
C20 C19 N2 115.4(3)
C21 C20 C19 117.2(3)
C21 C20 C25 122.4(3)
C19 C20 C25 120.4(3)
C22 C21 C20 122.1(4)
C22 C21 H21 119.0
C20 C21 H21 119.0
C21 C22 C23 120.0(3)
C21 C22 H22 120.0
C23 C22 H22 120.0
C22 C23 C24 120.8(4)
C22 C23 H23 119.6
C24 C23 H23 119.6
C19 C24 C23 118.3(3)
C19 C24 C28 122.4(3)
C23 C24 C28 118.9(3)
C20 C25 C26 114.2(3)
C20 C25 C27 108.7(3)
C26 C25 C27 111.7(4)
C20 C25 H25 107.3
C26 C25 H25 107.3
C27 C25 H25 107.3
C25 C26 H26A 109.5
C25 C26 H26B 109.5
H26A C26 H26B 109.5
C25 C26 H26C 109.5
H26A C26 H26C 109.5
H26B C26 H26C 109.5
C25 C27 H27A 109.5
C25 C27 H27B 109.5
H27A C27 H27B 109.5
C25 C27 H27C 109.5
H27A C27 H27C 109.5
H27B C27 H27C 109.5
C24 C28 C30 113.9(3)
C24 C28 C29 108.0(3)
C30 C28 C29 110.4(4)
C24 C28 H28 108.1
C30 C28 H28 108.1
C29 C28 H28 108.1
C28 C29 H29A 109.5
C28 C29 H29B 109.5
H29A C29 H29B 109.5
C28 C29 H29C 109.5
H29A C29 H29C 109.5
H29B C29 H29C 109.5
C28 C30 H30A 109.5
C28 C30 H30B 109.5
H30A C30 H30B 109.5
C28 C30 H30C 109.5
H30A C30 H30C 109.5
H30B C30 H30C 109.5
N6 C31 N5 122.4(3)
N6 C31 C32 123.7(3)
N5 C31 C32 113.9(3)
N7 C32 N8 106.9(3)
N7 C32 C31 126.8(3)
N8 C32 C31 126.3(3)
C34 C33 N7 107.6(4)
C34 C33 H33 126.2
N7 C33 H33 126.2
C33 C34 N8 107.5(4)
C33 C34 H34 126.3
N8 C34 H34 126.3
N7 C35 H35A 109.5
N7 C35 H35B 109.5
H35A C35 H35B 109.5
N7 C35 H35C 109.5
H35A C35 H35C 109.5
H35B C35 H35C 109.5
N8 C36 H36A 109.5
N8 C36 H36B 109.5
H36A C36 H36B 109.5
N8 C36 H36C 109.5
H36A C36 H36C 109.5
H36B C36 H36C 109.5
C42 C37 C38 120.9(3)
C42 C37 N5 121.3(3)
C38 C37 N5 117.6(3)
C39 C38 C37 117.9(3)
C39 C38 C43 120.5(3)
C37 C38 C43 121.6(3)
C40 C39 C38 121.4(4)
C40 C39 H39 119.3
C38 C39 H39 119.3
C41 C40 C39 120.0(4)
C41 C40 H40 120.0
C39 C40 H40 120.0
C40 C41 C42 122.1(4)
C40 C41 H41 119.0
C42 C41 H41 119.0
C41 C42 C37 117.5(3)
C41 C42 C46 120.5(3)
C37 C42 C46 121.9(3)
C38 C43 C45 113.3(3)
C38 C43 C44 112.2(3)
C45 C43 C44 108.7(3)
C38 C43 H43 107.5
C45 C43 H43 107.5
C44 C43 H43 107.5
C43 C44 H44A 109.5
C43 C44 H44B 109.5
H44A C44 H44B 109.5
C43 C44 H44C 109.5
H44A C44 H44C 109.5
H44B C44 H44C 109.5
C43 C45 H45A 109.5
C43 C45 H45B 109.5
H45A C45 H45B 109.5
C43 C45 H45C 109.5
H45A C45 H45C 109.5
H45B C45 H45C 109.5
C42 C46 C47 112.3(3)
C42 C46 C48 111.0(3)
C47 C46 C48 108.4(4)
C42 C46 H46 108.4
C47 C46 H46 108.4
C48 C46 H46 108.4
C46 C47 H47A 109.5
C46 C47 H47B 109.5
H47A C47 H47B 109.5
C46 C47 H47C 109.5
H47A C47 H47C 109.5
H47B C47 H47C 109.5
C46 C48 H48A 109.5
C46 C48 H48B 109.5
H48A C48 H48B 109.5
C46 C48 H48C 109.5
H48A C48 H48C 109.5
H48B C48 H48C 109.5
C50 C49 C54 120.1(3)
C50 C49 N6 115.3(3)
C54 C49 N6 124.3(3)
C51 C50 C49 119.1(4)
C51 C50 C55 120.8(3)
C49 C50 C55 120.1(3)
C52 C51 C50 121.3(4)
C52 C51 H51 119.4
C50 C51 H51 119.4
C51 C52 C53 119.3(4)
C51 C52 H52 120.4
C53 C52 H52 120.4
C54 C53 C52 121.7(4)
C54 C53 H53 119.2
C52 C53 H53 119.2
C53 C54 C49 118.4(3)
C53 C54 C58 118.0(3)
C49 C54 C58 123.3(3)
C57 C55 C50 115.5(4)
C57 C55 C56 110.9(4)
C50 C55 C56 109.6(4)
C57 C55 H55 106.8
C50 C55 H55 106.8
C56 C55 H55 106.8
C55 C56 H56A 109.5
C55 C56 H56B 109.5
H56A C56 H56B 109.5
C55 C56 H56C 109.5
H56A C56 H56C 109.5
H56B C56 H56C 109.5
C55 C57 H57A 109.5
C55 C57 H57B 109.5
H57A C57 H57B 109.5
C55 C57 H57C 109.5
H57A C57 H57C 109.5
H57B C57 H57C 109.5
C54 C58 C60 112.9(3)
C54 C58 C59 110.5(4)
C60 C58 C59 109.8(4)
C54 C58 H58 107.8
C60 C58 H58 107.8
C59 C58 H58 107.8
C58 C59 H59A 109.5
C58 C59 H59B 109.5
H59A C59 H59B 109.5
C58 C59 H59C 109.5
H59A C59 H59C 109.5
H59B C59 H59C 109.5
C58 C60 H60A 109.5
C58 C60 H60B 109.5
H60A C60 H60B 109.5
C58 C60 H60C 109.5
H60A C60 H60C 109.5
H60B C60 H60C 109.5
C79 B1 C67 111.5(3)
C79 B1 C61 111.8(3)
C67 B1 C61 108.6(3)
C79 B1 C73 107.0(3)
C67 B1 C73 106.3(3)
C61 B1 C73 111.5(3)
C62 C61 C66 113.5(3)
C62 C61 B1 122.5(3)
C66 C61 B1 124.1(3)
C63 C62 C61 124.2(4)
C63 C62 H62 117.9
C61 C62 H62 117.9
C64 C63 C62 120.4(4)
C64 C63 H63 119.8
C62 C63 H63 119.8
C63 C64 C65 118.5(4)
C63 C64 H64 120.8
C65 C64 H64 120.8
C64 C65 C66 120.5(4)
C64 C65 H65 119.7
C66 C65 H65 119.7
C65 C66 C61 122.8(4)
C65 C66 H66 118.6
C61 C66 H66 118.6
C72 C67 C68 113.7(3)
C72 C67 B1 122.8(3)
C68 C67 B1 123.5(3)
C67 C68 C69 122.4(4)
C67 C68 H68 118.8
C69 C68 H68 118.8
C70 C69 C68 120.9(4)
C70 C69 H69 119.5
C68 C69 H69 119.5
C71 C70 C69 118.3(4)
C71 C70 H70 120.8
C69 C70 H70 120.8
C70 C71 C72 120.9(4)
C70 C71 H71 119.5
C72 C71 H71 119.5
C71 C72 C67 123.8(4)
C71 C72 H72 118.1
C67 C72 H72 118.1
C78 C73 C74 113.9(3)
C78 C73 B1 121.5(3)
C74 C73 B1 124.3(3)
C75 C74 C73 123.4(4)
C75 C74 H74 118.3
C73 C74 H74 118.3
C76 C75 C74 120.6(4)
C76 C75 H75 119.7
C74 C75 H75 119.7
C75 C76 C77 118.4(4)
C75 C76 H76 120.8
C77 C76 H76 120.8
C76 C77 C78 119.9(4)
C76 C77 H77 120.0
C78 C77 H77 120.0
C77 C78 C73 123.8(4)
C77 C78 H78 118.1
C73 C78 H78 118.1
C84 C79 C80 114.3(3)
C84 C79 B1 123.3(3)
C80 C79 B1 122.2(3)
C81 C80 C79 123.6(3)
C81 C80 H80 118.2
C79 C80 H80 118.2
C80 C81 C82 120.0(4)
C80 C81 H81 120.0
C82 C81 H81 120.0
C83 C82 C81 118.3(4)
C83 C82 H82 120.9
C81 C82 H82 120.9
C82 C83 C84 121.2(4)
C82 C83 H83 119.4
C84 C83 H83 119.4
C79 C84 C83 122.7(4)
C79 C84 H84 118.7
C83 C84 H84 118.7
N13 Cu2 N9 175.19(10)
C85 N9 C91 117.3(2)
C85 N9 Cu2 136.3(2)
C91 N9 Cu2 106.27(18)
C85 N10 C103 129.6(3)
C86 N11 C87 109.4(3)
C86 N11 C89 127.3(3)
C87 N11 C89 123.2(3)
C86 N12 C88 109.0(3)
C86 N12 C90 127.3(3)
C88 N12 C90 123.6(3)
C115 N13 C121 115.5(2)
C115 N13 Cu2 133.6(2)
C121 N13 Cu2 110.80(18)
C115 N14 C133 124.3(2)
C116 N15 C117 109.1(3)
C116 N15 C119 127.3(2)
C117 N15 C119 123.5(3)
C116 N16 C118 109.1(3)
C116 N16 C120 126.9(3)
C118 N16 C120 123.8(3)
N10 C85 N9 122.8(3)
N10 C85 C86 123.3(3)
N9 C85 C86 113.8(3)
N11 C86 N12 107.2(3)
N11 C86 C85 125.2(3)
N12 C86 C85 127.6(3)
C88 C87 N11 106.5(3)
C88 C87 H87 126.8
N11 C87 H87 126.8
C87 C88 N12 107.9(3)
C87 C88 H88 126.1
N12 C88 H88 126.1
N11 C89 H89A 109.5
N11 C89 H89B 109.5
H89A C89 H89B 109.5
N11 C89 H89C 109.5
H89A C89 H89C 109.5
H89B C89 H89C 109.5
N12 C90 H90A 109.5
N12 C90 H90B 109.5
H90A C90 H90B 109.5
N12 C90 H90C 109.5
H90A C90 H90C 109.5
H90B C90 H90C 109.5
C96 C91 C92 120.8(3)
C96 C91 N9 118.1(3)
C92 C91 N9 120.7(3)
C93 C92 C91 117.9(3)
C93 C92 C97 120.0(3)
C91 C92 C97 122.1(3)
C94 C93 C92 120.9(3)
C94 C93 H93 119.6
C92 C93 H93 119.6
C95 C94 C93 120.4(4)
C95 C94 H94 119.8
C93 C94 H94 119.8
C94 C95 C96 121.7(4)
C94 C95 H95 119.1
C96 C95 H95 119.1
C95 C96 C91 118.0(3)
C95 C96 C100 120.1(3)
C91 C96 C100 121.9(3)
C99 C97 C98 110.5(4)
C99 C97 C92 112.2(3)
C98 C97 C92 110.3(3)
C99 C97 H97 107.9
C98 C97 H97 107.9
C92 C97 H97 107.9
C97 C98 H98A 109.5
C97 C98 H98B 109.5
H98A C98 H98B 109.5
C97 C98 H98C 109.5
H98A C98 H98C 109.5
H98B C98 H98C 109.5
C97 C99 H99A 109.5
C97 C99 H99B 109.5
H99A C99 H99B 109.5
C97 C99 H99C 109.5
H99A C99 H99C 109.5
H99B C99 H99C 109.5
C96 C100 C102 112.5(3)
C96 C100 C101 112.0(3)
C102 C100 C101 110.4(3)
C96 C100 H100 107.2
C102 C100 H100 107.2
C101 C100 H100 107.2
C100 C101 H10A 109.5
C100 C101 H10B 109.5
H10A C101 H10B 109.5
C100 C101 H10C 109.5
H10A C101 H10C 109.5
H10B C101 H10C 109.5
C100 C102 H10D 109.5
C100 C102 H10E 109.5
H10D C102 H10E 109.5
C100 C102 H10F 109.5
H10D C102 H10F 109.5
H10E C102 H10F 109.5
C104 C103 N10 124.6(3)
C104 C103 C108 119.4(3)
N10 C103 C108 115.6(3)
C105 C104 C103 117.9(3)
C105 C104 C109 118.2(3)
C103 C104 C109 123.8(3)
C106 C105 C104 122.7(4)
C106 C105 H105 118.6
C104 C105 H105 118.6
C105 C106 C107 119.1(4)
C105 C106 H106 120.5
C107 C106 H106 120.5
C106 C107 C108 121.6(4)
C106 C107 H107 119.2
C108 C107 H107 119.2
C107 C108 C103 119.2(3)
C107 C108 C112 120.6(3)
C103 C108 C112 120.0(3)
C104 C109 C110 110.8(3)
C104 C109 C111 112.7(3)
C110 C109 C111 110.4(3)
C104 C109 H109 107.6
C110 C109 H109 107.6
C111 C109 H109 107.6
C109 C110 H11A 109.5
C109 C110 H11B 109.5
H11A C110 H11B 109.5
C109 C110 H11C 109.5
H11A C110 H11C 109.5
H11B C110 H11C 109.5
C109 C111 H11D 109.5
C109 C111 H11E 109.5
H11D C111 H11E 109.5
C109 C111 H11F 109.5
H11D C111 H11F 109.5
H11E C111 H11F 109.5
C114 C112 C113 111.2(4)
C114 C112 C108 110.5(3)
C113 C112 C108 114.3(3)
C114 C112 H112 106.8
C113 C112 H112 106.8
C108 C112 H112 106.8
C112 C113 H11G 109.5
C112 C113 H11H 109.5
H11G C113 H11H 109.5
C112 C113 H11I 109.5
H11G C113 H11I 109.5
H11H C113 H11I 109.5
C112 C114 H11J 109.5
C112 C114 H11K 109.5
H11J C114 H11K 109.5
C112 C114 H11L 109.5
H11J C114 H11L 109.5
H11K C114 H11L 109.5
N14 C115 N13 123.1(3)
N14 C115 C116 122.1(3)
N13 C115 C116 114.8(3)
N15 C116 N16 107.3(3)
N15 C116 C115 127.1(3)
N16 C116 C115 125.4(3)
C118 C117 N15 107.0(3)
C118 C117 H117 126.5
N15 C117 H117 126.5
C117 C118 N16 107.4(3)
C117 C118 H118 126.3
N16 C118 H118 126.3
N15 C119 H11M 109.5
N15 C119 H11N 109.5
H11M C119 H11N 109.5
N15 C119 H11O 109.5
H11M C119 H11O 109.5
H11N C119 H11O 109.5
N16 C120 H12A 109.5
N16 C120 H12B 109.5
H12A C120 H12B 109.5
N16 C120 H12C 109.5
H12A C120 H12C 109.5
H12B C120 H12C 109.5
C122 C121 C126 121.2(3)
C122 C121 N13 120.7(3)
C126 C121 N13 118.0(3)
C123 C122 C121 117.3(3)
C123 C122 C127 120.4(3)
C121 C122 C127 122.3(3)
C124 C123 C122 122.5(3)
C124 C123 H123 118.8
C122 C123 H123 118.8
C125 C124 C123 119.5(3)
C125 C124 H124 120.2
C123 C124 H124 120.2
C124 C125 C126 121.1(3)
C124 C125 H125 119.4
C126 C125 H125 119.4
C125 C126 C121 118.2(3)
C125 C126 C130 119.4(3)
C121 C126 C130 122.3(3)
C122 C127 C129 111.6(3)
C122 C127 C128 112.2(3)
C129 C127 C128 110.4(3)
C122 C127 H127 107.5
C129 C127 H127 107.5
C128 C127 H127 107.5
C127 C128 H12D 109.5
C127 C128 H12E 109.5
H12D C128 H12E 109.5
C127 C128 H12F 109.5
H12D C128 H12F 109.5
H12E C128 H12F 109.5
C127 C129 H12G 109.5
C127 C129 H12H 109.5
H12G C129 H12H 109.5
C127 C129 H12I 109.5
H12G C129 H12I 109.5
H12H C129 H12I 109.5
C132 C130 C126 111.7(3)
C132 C130 C131 110.4(3)
C126 C130 C131 112.0(3)
C132 C130 H130 107.5
C126 C130 H130 107.5
C131 C130 H130 107.5
C130 C131 H13A 109.5
C130 C131 H13B 109.5
H13A C131 H13B 109.5
C130 C131 H13C 109.5
H13A C131 H13C 109.5
H13B C131 H13C 109.5
C130 C132 H13D 109.5
C130 C132 H13E 109.5
H13D C132 H13E 109.5
C130 C132 H13F 109.5
H13D C132 H13F 109.5
H13E C132 H13F 109.5
C134 C133 C138 120.1(3)
C134 C133 N14 123.6(3)
C138 C133 N14 116.0(3)
C135 C134 C133 118.6(3)
C135 C134 C139 118.2(3)
C133 C134 C139 122.8(3)
C136 C135 C134 121.1(3)
C136 C135 H135 119.4
C134 C135 H135 119.4
C135 C136 C137 119.9(3)
C135 C136 H136 120.0
C137 C136 H136 120.0
C136 C137 C138 121.5(3)
C136 C137 H137 119.3
C138 C137 H137 119.3
C137 C138 C133 118.4(3)
C137 C138 C142 122.0(3)
C133 C138 C142 119.6(3)
C134 C139 C141 109.0(3)
C134 C139 C140 113.1(3)
C141 C139 C140 110.2(3)
C134 C139 H139 108.2
C141 C139 H139 108.2
C140 C139 H139 108.2
C139 C140 H14D 109.5
C139 C140 H14E 109.5
H14D C140 H14E 109.5
C139 C140 H14F 109.5
H14D C140 H14F 109.5
H14E C140 H14F 109.5
C139 C141 H14G 109.5
C139 C141 H14H 109.5
H14G C141 H14H 109.5
C139 C141 H14I 109.5
H14G C141 H14I 109.5
H14H C141 H14I 109.5
C138 C142 C144 110.2(3)
C138 C142 C143 113.5(3)
C144 C142 C143 110.9(4)
C138 C142 H142 107.3
C144 C142 H142 107.3
C143 C142 H142 107.3
C142 C143 H14J 109.5
C142 C143 H14K 109.5
H14J C143 H14K 109.5
C142 C143 H14L 109.5
H14J C143 H14L 109.5
H14K C143 H14L 109.5
C142 C144 H14M 109.5
C142 C144 H14N 109.5
H14M C144 H14N 109.5
C142 C144 H14O 109.5
H14M C144 H14O 109.5
H14N C144 H14O 109.5
C145 B2 C151 109.8(3)
C145 B2 C157 113.2(3)
C151 B2 C157 107.7(2)
C145 B2 C163 108.4(2)
C151 B2 C163 110.4(3)
C157 B2 C163 107.4(3)
C146 C145 C150 114.1(3)
C146 C145 B2 123.4(3)
C150 C145 B2 122.5(3)
C147 C146 C145 123.1(3)
C147 C146 H146 118.4
C145 C146 H146 118.4
C148 C147 C146 121.0(3)
C148 C147 H147 119.5
C146 C147 H147 119.5
C147 C148 C149 117.7(3)
C147 C148 H148 121.1
C149 C148 H148 121.1
C148 C149 C150 121.0(3)
C148 C149 H149 119.5
C150 C149 H149 119.5
C149 C150 C145 123.1(3)
C149 C150 H150 118.5
C145 C150 H150 118.5
C152 C151 C156 115.0(3)
C152 C151 B2 122.7(3)
C156 C151 B2 122.3(3)
C153 C152 C151 123.0(4)
C153 C152 H152 118.5
C151 C152 H152 118.5
C154 C153 C152 120.0(4)
C154 C153 H153 120.0
C152 C153 H153 120.0
C155 C154 C153 119.3(4)
C155 C154 H154 120.4
C153 C154 H154 120.4
C154 C155 C156 120.6(4)
C154 C155 H155 119.7
C156 C155 H155 119.7
C155 C156 C151 122.0(4)
C155 C156 H156 119.0
C151 C156 H156 119.0
C158 C157 C162 114.6(3)
C158 C157 B2 123.7(3)
C162 C157 B2 121.6(3)
C159 C158 C157 123.9(3)
C159 C158 H158 118.0
C157 C158 H158 118.0
C158 C159 C160 120.1(4)
C158 C159 H159 120.0
C160 C159 H159 120.0
C161 C160 C159 118.6(3)
C161 C160 H160 120.7
C159 C160 H160 120.7
C160 C161 C162 120.6(4)
C160 C161 H161 119.7
C162 C161 H161 119.7
C161 C162 C157 122.3(3)
C161 C162 H162 118.9
C157 C162 H162 118.9
C164 C163 C168 115.3(3)
C164 C163 B2 122.0(3)
C168 C163 B2 122.6(3)
C165 C164 C163 122.2(3)
C165 C164 H164 118.9
C163 C164 H164 118.9
C166 C165 C164 120.6(4)
C166 C165 H165 119.7
C164 C165 H165 119.7
C165 C166 C167 119.4(3)
C165 C166 H166 120.3
C167 C166 H166 120.3
C166 C167 C168 119.5(4)
C166 C167 H167 120.2
C168 C167 H167 120.2
C167 C168 C163 122.9(4)
C167 C168 H168 118.5
C163 C168 H168 118.5
C174 C169 C170 121.2(7)
C174 C169 H169 119.4
C170 C169 H169 119.4
C171 C170 C169 123.1(7)
C171 C170 H170 118.4
C169 C170 H170 118.4
C170 C171 C172 118.3(7)
C170 C171 H171 120.8
C172 C171 H171 120.8
C171 C172 C173 116.5(8)
C171 C172 H172 121.7
C173 C172 H172 121.7
C174 C173 C172 126.5(8)
C174 C173 H173 116.8
C172 C173 H173 116.8
C169 C174 C173 114.0(8)
C169 C174 H174 123.0
C173 C174 H174 123.0
Cl2 C175 Cl1 111.4(3)
Cl2 C175 H17D 109.3
Cl1 C175 H17D 109.3
Cl2 C175 H17E 109.3
Cl1 C175 H17E 109.3
H17D C175 H17E 108.0

loop_
_geom_bond_atom_site_label_1
_geom_bond_atom_site_label_2
_geom_bond_distance
Cu1 N1 1.854(2)
Cu1 N5 1.856(2)
N1 C1 1.351(4)
N1 C7 1.439(4)
N2 C1 1.290(4)
N2 C19 1.419(4)
N3 C2 1.327(4)
N3 C4 1.370(4)
N3 C5 1.468(4)
N4 C2 1.338(4)
N4 C3 1.379(4)
N4 C6 1.452(4)
N5 C31 1.344(4)
N5 C37 1.442(4)
N6 C31 1.293(4)
N6 C49 1.407(4)
N7 C32 1.341(4)
N7 C33 1.369(5)
N7 C35 1.460(4)
N8 C32 1.342(4)
N8 C34 1.374(5)
N8 C36 1.457(5)
C1 C2 1.507(4)
C3 C4 1.331(5)
C3 H3 0.9400
C4 H4 0.9400
C5 H5A 0.9700
C5 H5B 0.9700
C5 H5C 0.9700
C6 H6A 0.9700
C6 H6B 0.9700
C6 H6C 0.9700
C7 C12 1.396(4)
C7 C8 1.407(5)
C8 C9 1.386(5)
C8 C13 1.506(5)
C9 C10 1.357(6)
C9 H9 0.9400
C10 C11 1.382(6)
C10 H10 0.9400
C11 C12 1.384(5)
C11 H11 0.9400
C12 C16 1.513(5)
C13 C15 1.525(5)
C13 C14 1.530(5)
C13 H13 0.9900
C14 H14A 0.9700
C14 H14B 0.9700
C14 H14C 0.9700
C15 H15A 0.9700
C15 H15B 0.9700
C15 H15C 0.9700
C16 C17 1.502(6)
C16 C18 1.507(6)
C16 H16 0.9900
C17 H17A 0.9700
C17 H17B 0.9700
C17 H17C 0.9700
C18 H18A 0.9700
C18 H18B 0.9700
C18 H18C 0.9700
C19 C24 1.392(5)
C19 C20 1.419(5)
C20 C21 1.387(5)
C20 C25 1.511(5)
C21 C22 1.371(5)
C21 H21 0.9400
C22 C23 1.376(5)
C22 H22 0.9400
C23 C24 1.399(5)
C23 H23 0.9400
C24 C28 1.506(5)
C25 C26 1.511(5)
C25 C27 1.516(5)
C25 H25 0.9900
C26 H26A 0.9700
C26 H26B 0.9700
C26 H26C 0.9700
C27 H27A 0.9700
C27 H27B 0.9700
C27 H27C 0.9700
C28 C30 1.521(5)
C28 C29 1.534(5)
C28 H28 0.9900
C29 H29A 0.9700
C29 H29B 0.9700
C29 H29C 0.9700
C30 H30A 0.9700
C30 H30B 0.9700
C30 H30C 0.9700
C31 C32 1.499(4)
C33 C34 1.328(6)
C33 H33 0.9400
C34 H34 0.9400
C35 H35A 0.9700
C35 H35B 0.9700
C35 H35C 0.9700
C36 H36A 0.9700
C36 H36B 0.9700
C36 H36C 0.9700
C37 C42 1.405(5)
C37 C38 1.410(4)
C38 C39 1.382(5)
C38 C43 1.509(5)
C39 C40 1.375(5)
C39 H39 0.9400
C40 C41 1.355(5)
C40 H40 0.9400
C41 C42 1.389(5)
C41 H41 0.9400
C42 C46 1.520(5)
C43 C45 1.521(5)
C43 C44 1.533(5)
C43 H43 0.9900
C44 H44A 0.9700
C44 H44B 0.9700
C44 H44C 0.9700
C45 H45A 0.9700
C45 H45B 0.9700
C45 H45C 0.9700
C46 C47 1.522(6)
C46 C48 1.526(6)
C46 H46 0.9900
C47 H47A 0.9700
C47 H47B 0.9700
C47 H47C 0.9700
C48 H48A 0.9700
C48 H48B 0.9700
C48 H48C 0.9700
C49 C50 1.402(5)
C49 C54 1.403(5)
C50 C51 1.392(5)
C50 C55 1.522(5)
C51 C52 1.366(6)
C51 H51 0.9400
C52 C53 1.387(6)
C52 H52 0.9400
C53 C54 1.387(5)
C53 H53 0.9400
C54 C58 1.502(5)
C55 C57 1.504(6)
C55 C56 1.526(6)
C55 H55 0.9900
C56 H56A 0.9700
C56 H56B 0.9700
C56 H56C 0.9700
C57 H57A 0.9700
C57 H57B 0.9700
C57 H57C 0.9700
C58 C60 1.519(6)
C58 C59 1.521(6)
C58 H58 0.9900
C59 H59A 0.9700
C59 H59B 0.9700
C59 H59C 0.9700
C60 H60A 0.9700
C60 H60B 0.9700
C60 H60C 0.9700
B1 C79 1.636(5)
B1 C67 1.645(5)
B1 C61 1.649(5)
B1 C73 1.664(5)
C61 C62 1.392(5)
C61 C66 1.406(5)
C62 C63 1.369(5)
C62 H62 0.9400
C63 C64 1.365(6)
C63 H63 0.9400
C64 C65 1.373(6)
C64 H64 0.9400
C65 C66 1.386(5)
C65 H65 0.9400
C66 H66 0.9400
C67 C72 1.392(5)
C67 C68 1.394(5)
C68 C69 1.398(5)
C68 H68 0.9400
C69 C70 1.362(6)
C69 H69 0.9400
C70 C71 1.349(7)
C70 H70 0.9400
C71 C72 1.379(5)
C71 H71 0.9400
C72 H72 0.9400
C73 C78 1.387(5)
C73 C74 1.392(5)
C74 C75 1.379(5)
C74 H74 0.9400
C75 C76 1.363(5)
C75 H75 0.9400
C76 C77 1.379(6)
C76 H76 0.9400
C77 C78 1.379(5)
C77 H77 0.9400
C78 H78 0.9400
C79 C84 1.378(5)
C79 C80 1.389(5)
C80 C81 1.375(5)
C80 H80 0.9400
C81 C82 1.378(6)
C81 H81 0.9400
C82 C83 1.347(6)
C82 H82 0.9400
C83 C84 1.391(6)
C83 H83 0.9400
C84 H84 0.9400
Cu2 N13 1.858(2)
Cu2 N9 1.863(2)
N9 C85 1.344(4)
N9 C91 1.438(4)
N10 C85 1.292(4)
N10 C103 1.403(4)
N11 C86 1.330(4)
N11 C87 1.382(4)
N11 C89 1.460(4)
N12 C86 1.340(4)
N12 C88 1.368(4)
N12 C90 1.469(4)
N13 C115 1.350(4)
N13 C121 1.433(4)
N14 C115 1.296(4)
N14 C133 1.415(4)
N15 C116 1.332(4)
N15 C117 1.380(4)
N15 C119 1.465(4)
N16 C116 1.332(4)
N16 C118 1.375(4)
N16 C120 1.458(4)
C85 C86 1.501(4)
C87 C88 1.338(5)
C87 H87 0.9400
C88 H88 0.9400
C89 H89A 0.9700
C89 H89B 0.9700
C89 H89C 0.9700
C90 H90A 0.9700
C90 H90B 0.9700
C90 H90C 0.9700
C91 C96 1.400(4)
C91 C92 1.413(4)
C92 C93 1.395(5)
C92 C97 1.507(5)
C93 C94 1.378(5)
C93 H93 0.9400
C94 C95 1.354(5)
C94 H94 0.9400
C95 C96 1.392(5)
C95 H95 0.9400
C96 C100 1.501(5)
C97 C99 1.504(5)
C97 C98 1.507(6)
C97 H97 0.9900
C98 H98A 0.9700
C98 H98B 0.9700
C98 H98C 0.9700
C99 H99A 0.9700
C99 H99B 0.9700
C99 H99C 0.9700
C100 C102 1.512(5)
C100 C101 1.525(5)
C100 H100 0.9900
C101 H10A 0.9700
C101 H10B 0.9700
C101 H10C 0.9700
C102 H10D 0.9700
C102 H10E 0.9700
C102 H10F 0.9700
C103 C104 1.396(4)
C103 C108 1.418(4)
C104 C105 1.394(5)
C104 C109 1.514(5)
C105 C106 1.361(6)
C105 H105 0.9400
C106 C107 1.362(5)
C106 H106 0.9400
C107 C108 1.378(5)
C107 H107 0.9400
C108 C112 1.513(5)
C109 C110 1.533(5)
C109 C111 1.534(5)
C109 H109 0.9900
C110 H11A 0.9700
C110 H11B 0.9700
C110 H11C 0.9700
C111 H11D 0.9700
C111 H11E 0.9700
C111 H11F 0.9700
C112 C114 1.499(6)
C112 C113 1.502(5)
C112 H112 0.9900
C113 H11G 0.9700
C113 H11H 0.9700
C113 H11I 0.9700
C114 H11J 0.9700
C114 H11K 0.9700
C114 H11L 0.9700
C115 C116 1.494(4)
C117 C118 1.330(5)
C117 H117 0.9400
C118 H118 0.9400
C119 H11M 0.9700
C119 H11N 0.9700
C119 H11O 0.9700
C120 H12A 0.9700
C120 H12B 0.9700
C120 H12C 0.9700
C121 C122 1.399(4)
C121 C126 1.404(4)
C122 C123 1.384(4)
C122 C127 1.512(4)
C123 C124 1.371(5)
C123 H123 0.9400
C124 C125 1.367(5)
C124 H124 0.9400
C125 C126 1.390(5)
C125 H125 0.9400
C126 C130 1.519(4)
C127 C129 1.512(5)
C127 C128 1.522(5)
C127 H127 0.9900
C128 H12D 0.9700
C128 H12E 0.9700
C128 H12F 0.9700
C129 H12G 0.9700
C129 H12H 0.9700
C129 H12I 0.9700
C130 C132 1.518(5)
C130 C131 1.529(5)
C130 H130 0.9900
C131 H13A 0.9700
C131 H13B 0.9700
C131 H13C 0.9700
C132 H13D 0.9700
C132 H13E 0.9700
C132 H13F 0.9700
C133 C134 1.400(4)
C133 C138 1.409(5)
C134 C135 1.395(4)
C134 C139 1.518(5)
C135 C136 1.365(5)
C135 H135 0.9400
C136 C137 1.374(5)
C136 H136 0.9400
C137 C138 1.383(5)
C137 H137 0.9400
C138 C142 1.510(5)
C139 C141 1.518(5)
C139 C140 1.522(5)
C139 H139 0.9900
C140 H14D 0.9700
C140 H14E 0.9700
C140 H14F 0.9700
C141 H14G 0.9700
C141 H14H 0.9700
C141 H14I 0.9700
C142 C144 1.513(5)
C142 C143 1.518(6)
C142 H142 0.9900
C143 H14J 0.9700
C143 H14K 0.9700
C143 H14L 0.9700
C144 H14M 0.9700
C144 H14N 0.9700
C144 H14O 0.9700
B2 C145 1.642(5)
B2 C151 1.644(5)
B2 C157 1.647(5)
B2 C163 1.651(5)
C145 C146 1.395(4)
C145 C150 1.404(4)
C146 C147 1.385(5)
C146 H146 0.9400
C147 C148 1.374(5)
C147 H147 0.9400
C148 C149 1.377(5)
C148 H148 0.9400
C149 C150 1.381(5)
C149 H149 0.9400
C150 H150 0.9400
C151 C152 1.393(4)
C151 C156 1.406(5)
C152 C153 1.383(5)
C152 H152 0.9400
C153 C154 1.372(6)
C153 H153 0.9400
C154 C155 1.364(6)
C154 H154 0.9400
C155 C156 1.387(5)
C155 H155 0.9400
C156 H156 0.9400
C157 C158 1.394(5)
C157 C162 1.404(5)
C158 C159 1.378(5)
C158 H158 0.9400
C159 C160 1.384(5)
C159 H159 0.9400
C160 C161 1.376(5)
C160 H160 0.9400
C161 C162 1.399(5)
C161 H161 0.9400
C162 H162 0.9400
C163 C164 1.391(4)
C163 C168 1.398(5)
C164 C165 1.388(5)
C164 H164 0.9400
C165 C166 1.360(6)
C165 H165 0.9400
C166 C167 1.380(6)
C166 H166 0.9400
C167 C168 1.382(5)
C167 H167 0.9400
C168 H168 0.9400
C169 C174 1.375(7)
C169 C170 1.380(6)
C169 H169 0.9400
C170 C171 1.376(6)
C170 H170 0.9400
C171 C172 1.376(6)
C171 H171 0.9400
C172 C173 1.401(6)
C172 H172 0.9400
C173 C174 1.386(7)
C173 H173 0.9400
C174 H174 0.9400
Cl1 C175 1.695(6)
Cl2 C175 1.678(6)
C175 H17D 0.9800
C175 H17E 0.9800

loop_
_geom_torsion_atom_site_label_1
_geom_torsion_atom_site_label_2
_geom_torsion_atom_site_label_3
_geom_torsion_atom_site_label_4
_geom_torsion
C19 N2 C1 N1 -177.5(3)
C19 N2 C1 C2 2.8(5)
C7 N1 C1 N2 1.0(4)
Cu1 N1 C1 N2 176.2(2)
C7 N1 C1 C2 -179.3(3)
Cu1 N1 C1 C2 -4.1(4)
C4 N3 C2 N4 -0.3(3)
C5 N3 C2 N4 -179.8(3)
C4 N3 C2 C1 -174.3(3)
C5 N3 C2 C1 6.2(5)
C3 N4 C2 N3 -0.1(3)
C6 N4 C2 N3 173.4(3)
C3 N4 C2 C1 174.1(3)
C6 N4 C2 C1 -12.4(5)
N2 C1 C2 N3 112.8(4)
N1 C1 C2 N3 -66.9(4)
N2 C1 C2 N4 -60.2(4)
N1 C1 C2 N4 120.1(3)
C2 N4 C3 C4 0.5(4)
C6 N4 C3 C4 -173.3(3)
N4 C3 C4 N3 -0.7(4)
C2 N3 C4 C3 0.7(4)
C5 N3 C4 C3 -179.8(3)
C1 N1 C7 C12 -86.4(4)
Cu1 N1 C7 C12 97.7(3)
C1 N1 C7 C8 96.0(3)
Cu1 N1 C7 C8 -80.0(3)
C12 C7 C8 C9 -2.5(5)
N1 C7 C8 C9 175.1(3)
C12 C7 C8 C13 178.1(3)
N1 C7 C8 C13 -4.3(5)
C7 C8 C9 C10 1.3(6)
C13 C8 C9 C10 -179.3(4)
C8 C9 C10 C11 0.1(7)
C9 C10 C11 C12 -0.3(7)
C10 C11 C12 C7 -0.8(6)
C10 C11 C12 C16 178.6(4)
C8 C7 C12 C11 2.3(5)
N1 C7 C12 C11 -175.3(3)
C8 C7 C12 C16 -177.2(3)
N1 C7 C12 C16 5.2(5)
C9 C8 C13 C15 -86.4(4)
C7 C8 C13 C15 93.0(4)
C9 C8 C13 C14 37.4(5)
C7 C8 C13 C14 -143.2(3)
C11 C12 C16 C17 80.4(5)
C7 C12 C16 C17 -100.1(5)
C11 C12 C16 C18 -45.2(5)
C7 C12 C16 C18 134.3(4)
C1 N2 C19 C24 -71.5(4)
C1 N2 C19 C20 114.1(3)
C24 C19 C20 C21 5.9(4)
N2 C19 C20 C21 -179.5(3)
C24 C19 C20 C25 -171.0(3)
N2 C19 C20 C25 3.6(4)
C19 C20 C21 C22 -1.3(5)
C25 C20 C21 C22 175.5(3)
C20 C21 C22 C23 -2.9(5)
C21 C22 C23 C24 2.7(5)
C20 C19 C24 C23 -6.1(4)
N2 C19 C24 C23 179.7(3)
C20 C19 C24 C28 167.2(3)
N2 C19 C24 C28 -7.0(5)
C22 C23 C24 C19 1.8(5)
C22 C23 C24 C28 -171.7(3)
C21 C20 C25 C26 27.9(5)
C19 C20 C25 C26 -155.4(3)
C21 C20 C25 C27 -97.5(4)
C19 C20 C25 C27 79.3(4)
C19 C24 C28 C30 140.4(3)
C23 C24 C28 C30 -46.3(4)
C19 C24 C28 C29 -96.5(4)
C23 C24 C28 C29 76.8(5)
C49 N6 C31 N5 -178.4(3)
C49 N6 C31 C32 -0.8(5)
C37 N5 C31 N6 6.3(4)
Cu1 N5 C31 N6 -177.6(2)
C37 N5 C31 C32 -171.6(3)
Cu1 N5 C31 C32 4.6(4)
C33 N7 C32 N8 -0.4(4)
C35 N7 C32 N8 179.3(3)
C33 N7 C32 C31 -179.1(3)
C35 N7 C32 C31 0.6(6)
C34 N8 C32 N7 0.7(4)
C36 N8 C32 N7 177.5(4)
C34 N8 C32 C31 179.5(3)
C36 N8 C32 C31 -3.7(6)
N6 C31 C32 N7 122.7(4)
N5 C31 C32 N7 -59.5(4)
N6 C31 C32 N8 -55.8(5)
N5 C31 C32 N8 122.0(4)
C32 N7 C33 C34 -0.1(5)
C35 N7 C33 C34 -179.8(4)
N7 C33 C34 N8 0.5(5)
C32 N8 C34 C33 -0.8(5)
C36 N8 C34 C33 -177.6(4)
C31 N5 C37 C42 -87.3(4)
Cu1 N5 C37 C42 95.4(3)
C31 N5 C37 C38 97.8(3)
Cu1 N5 C37 C38 -79.4(3)
C42 C37 C38 C39 -4.5(5)
N5 C37 C38 C39 170.4(3)
C42 C37 C38 C43 174.5(3)
N5 C37 C38 C43 -10.7(4)
C37 C38 C39 C40 1.4(5)
C43 C38 C39 C40 -177.6(3)
C38 C39 C40 C41 2.6(6)
C39 C40 C41 C42 -3.7(6)
C40 C41 C42 C37 0.6(5)
C40 C41 C42 C46 177.2(4)
C38 C37 C42 C41 3.5(5)
N5 C37 C42 C41 -171.2(3)
C38 C37 C42 C46 -173.0(3)
N5 C37 C42 C46 12.3(5)
C39 C38 C43 C45 41.8(5)
C37 C38 C43 C45 -137.2(3)
C39 C38 C43 C44 -81.8(4)
C37 C38 C43 C44 99.3(4)
C41 C42 C46 C47 57.4(5)
C37 C42 C46 C47 -126.1(4)
C41 C42 C46 C48 -64.1(5)
C37 C42 C46 C48 112.4(4)
C31 N6 C49 C50 124.9(4)
C31 N6 C49 C54 -61.1(5)
C54 C49 C50 C51 4.2(6)
N6 C49 C50 C51 178.5(4)
C54 C49 C50 C55 -173.5(4)
N6 C49 C50 C55 0.8(6)
C49 C50 C51 C52 -1.0(7)
C55 C50 C51 C52 176.7(5)
C50 C51 C52 C53 -3.1(8)
C51 C52 C53 C54 4.1(8)
C52 C53 C54 C49 -0.9(7)
C52 C53 C54 C58 -174.7(4)
C50 C49 C54 C53 -3.2(6)
N6 C49 C54 C53 -177.0(4)
C50 C49 C54 C58 170.2(4)
N6 C49 C54 C58 -3.6(6)
C51 C50 C55 C57 30.1(7)
C49 C50 C55 C57 -152.3(5)
C51 C50 C55 C56 -96.0(5)
C49 C50 C55 C56 81.7(5)
C53 C54 C58 C60 -59.0(5)
C49 C54 C58 C60 127.5(4)
C53 C54 C58 C59 64.4(5)
C49 C54 C58 C59 -109.0(5)
C79 B1 C61 C62 -173.1(3)
C67 B1 C61 C62 -49.6(4)
C73 B1 C61 C62 67.2(4)
C79 B1 C61 C66 5.8(4)
C67 B1 C61 C66 129.2(3)
C73 B1 C61 C66 -114.0(4)
C66 C61 C62 C63 1.8(5)
B1 C61 C62 C63 -179.2(3)
C61 C62 C63 C64 0.4(6)
C62 C63 C64 C65 -2.6(6)
C63 C64 C65 C66 2.4(6)
C64 C65 C66 C61 0.0(6)
C62 C61 C66 C65 -2.0(5)
B1 C61 C66 C65 179.1(3)
C79 B1 C67 C72 -81.0(4)
C61 B1 C67 C72 155.4(3)
C73 B1 C67 C72 35.3(4)
C79 B1 C67 C68 98.9(4)
C61 B1 C67 C68 -24.7(4)
C73 B1 C67 C68 -144.8(3)
C72 C67 C68 C69 -2.5(5)
B1 C67 C68 C69 177.6(3)
C67 C68 C69 C70 1.5(6)
C68 C69 C70 C71 0.6(7)
C69 C70 C71 C72 -1.6(7)
C70 C71 C72 C67 0.4(7)
C68 C67 C72 C71 1.5(6)
B1 C67 C72 C71 -178.5(4)
C79 B1 C73 C78 26.6(4)
C67 B1 C73 C78 -92.7(4)
C61 B1 C73 C78 149.1(3)
C79 B1 C73 C74 -161.5(3)
C67 B1 C73 C74 79.2(4)
C61 B1 C73 C74 -38.9(4)
C78 C73 C74 C75 0.3(5)
B1 C73 C74 C75 -172.2(3)
C73 C74 C75 C76 -0.5(6)
C74 C75 C76 C77 -0.5(6)
C75 C76 C77 C78 1.6(7)
C76 C77 C78 C73 -1.9(7)
C74 C73 C78 C77 0.9(6)
B1 C73 C78 C77 173.6(4)
C67 B1 C79 C84 1.4(5)
C61 B1 C79 C84 123.2(4)
C73 B1 C79 C84 -114.4(4)
C67 B1 C79 C80 176.5(3)
C61 B1 C79 C80 -61.7(4)
C73 B1 C79 C80 60.7(4)
C84 C79 C80 C81 -0.9(5)
B1 C79 C80 C81 -176.4(3)
C79 C80 C81 C82 0.7(6)
C80 C81 C82 C83 0.5(7)
C81 C82 C83 C84 -1.3(7)
C80 C79 C84 C83 0.0(6)
B1 C79 C84 C83 175.5(4)
C82 C83 C84 C79 1.1(8)
C103 N10 C85 N9 179.2(3)
C103 N10 C85 C86 -4.5(5)
C91 N9 C85 N10 3.5(4)
Cu2 N9 C85 N10 -171.0(2)
C91 N9 C85 C86 -173.2(2)
Cu2 N9 C85 C86 12.4(4)
C87 N11 C86 N12 -0.5(4)
C89 N11 C86 N12 177.7(3)
C87 N11 C86 C85 -179.2(3)
C89 N11 C86 C85 -1.1(5)
C88 N12 C86 N11 0.5(4)
C90 N12 C86 N11 177.9(3)
C88 N12 C86 C85 179.2(3)
C90 N12 C86 C85 -3.4(5)
N10 C85 C86 N11 -60.0(4)
N9 C85 C86 N11 116.7(3)
N10 C85 C86 N12 121.5(3)
N9 C85 C86 N12 -61.8(4)
C86 N11 C87 C88 0.2(4)
C89 N11 C87 C88 -178.0(3)
N11 C87 C88 N12 0.1(4)
C86 N12 C88 C87 -0.4(4)
C90 N12 C88 C87 -177.9(3)
C85 N9 C91 C96 104.9(3)
Cu2 N9 C91 C96 -79.1(3)
C85 N9 C91 C92 -81.5(3)
Cu2 N9 C91 C92 94.5(3)
C96 C91 C92 C93 4.6(5)
N9 C91 C92 C93 -168.9(3)
C96 C91 C92 C97 -174.5(3)
N9 C91 C92 C97 12.0(4)
C91 C92 C93 C94 0.1(5)
C97 C92 C93 C94 179.2(3)
C92 C93 C94 C95 -3.6(6)
C93 C94 C95 C96 2.4(6)
C94 C95 C96 C91 2.2(6)
C94 C95 C96 C100 -178.0(4)
C92 C91 C96 C95 -5.7(5)
N9 C91 C96 C95 167.9(3)
C92 C91 C96 C100 174.6(3)
N9 C91 C96 C100 -11.8(4)
C93 C92 C97 C99 64.6(5)
C91 C92 C97 C99 -116.4(4)
C93 C92 C97 C98 -59.1(5)
C91 C92 C97 C98 120.0(4)
C95 C96 C100 C102 -73.8(4)
C91 C96 C100 C102 105.9(4)
C95 C96 C100 C101 51.2(4)
C91 C96 C100 C101 -129.1(3)
C85 N10 C103 C104 -61.5(5)
C85 N10 C103 C108 125.8(3)
N10 C103 C104 C105 -171.7(3)
C108 C103 C104 C105 0.7(5)
N10 C103 C104 C109 5.2(5)
C108 C103 C104 C109 177.6(3)
C103 C104 C105 C106 -1.1(6)
C109 C104 C105 C106 -178.1(4)
C104 C105 C106 C107 0.7(7)
C105 C106 C107 C108 -0.1(7)
C106 C107 C108 C103 -0.2(6)
C106 C107 C108 C112 175.8(4)
C104 C103 C108 C107 -0.1(5)
N10 C103 C108 C107 173.0(3)
C104 C103 C108 C112 -176.2(3)
N10 C103 C108 C112 -3.0(5)
C105 C104 C109 C110 -61.5(4)
C103 C104 C109 C110 121.6(4)
C105 C104 C109 C111 62.8(5)
C103 C104 C109 C111 -114.1(4)
C107 C108 C112 C114 -86.8(5)
C103 C108 C112 C114 89.1(4)
C107 C108 C112 C113 39.5(5)
C103 C108 C112 C113 -144.5(4)
C133 N14 C115 N13 -173.6(3)
C133 N14 C115 C116 6.4(5)
C121 N13 C115 N14 4.7(4)
Cu2 N13 C115 N14 179.9(2)
C121 N13 C115 C116 -175.3(2)
Cu2 N13 C115 C116 -0.2(4)
C117 N15 C116 N16 0.6(3)
C119 N15 C116 N16 -179.7(3)
C117 N15 C116 C115 -175.8(3)
C119 N15 C116 C115 4.0(5)
C118 N16 C116 N15 -1.1(3)
C120 N16 C116 N15 173.8(3)
C118 N16 C116 C115 175.3(3)
C120 N16 C116 C115 -9.7(5)
N14 C115 C116 N15 113.4(4)
N13 C115 C116 N15 -66.5(4)
N14 C115 C116 N16 -62.3(4)
N13 C115 C116 N16 117.7(3)
C116 N15 C117 C118 0.2(4)
C119 N15 C117 C118 -179.6(3)
N15 C117 C118 N16 -0.9(4)
C116 N16 C118 C117 1.3(4)
C120 N16 C118 C117 -173.9(3)
C115 N13 C121 C122 -84.4(3)
Cu2 N13 C121 C122 99.4(3)
C115 N13 C121 C126 99.4(3)
Cu2 N13 C121 C126 -76.9(3)
C126 C121 C122 C123 2.9(4)
N13 C121 C122 C123 -173.3(3)
C126 C121 C122 C127 -177.1(3)
N13 C121 C122 C127 6.7(4)
C121 C122 C123 C124 0.0(5)
C127 C122 C123 C124 -179.9(3)
C122 C123 C124 C125 -2.0(6)
C123 C124 C125 C126 1.1(6)
C124 C125 C126 C121 1.7(5)
C124 C125 C126 C130 -178.7(3)
C122 C121 C126 C125 -3.7(5)
N13 C121 C126 C125 172.5(3)
C122 C121 C126 C130 176.7(3)
N13 C121 C126 C130 -7.0(4)
C123 C122 C127 C129 -58.4(4)
C121 C122 C127 C129 121.6(3)
C123 C122 C127 C128 66.1(4)
C121 C122 C127 C128 -113.9(4)
C125 C126 C130 C132 -78.9(4)
C121 C126 C130 C132 100.6(4)
C125 C126 C130 C131 45.5(4)
C121 C126 C130 C131 -134.9(3)
C115 N14 C133 C134 -72.4(4)
C115 N14 C133 C138 114.2(3)
C138 C133 C134 C135 -6.0(4)
N14 C133 C134 C135 -179.2(3)
C138 C133 C134 C139 167.7(3)
N14 C133 C134 C139 -5.5(5)
C133 C134 C135 C136 1.1(5)
C139 C134 C135 C136 -172.9(3)
C134 C135 C136 C137 3.0(5)
C135 C136 C137 C138 -2.1(5)
C136 C137 C138 C133 -2.8(5)
C136 C137 C138 C142 175.7(3)
C134 C133 C138 C137 6.8(4)
N14 C133 C138 C137 -179.5(3)
C134 C133 C138 C142 -171.7(3)
N14 C133 C138 C142 2.0(4)
C135 C134 C139 C141 72.2(4)
C133 C134 C139 C141 -101.5(4)
C135 C134 C139 C140 -50.7(4)
C133 C134 C139 C140 135.6(3)
C137 C138 C142 C144 -99.9(4)
C133 C138 C142 C144 78.6(4)
C137 C138 C142 C143 25.2(5)
C133 C138 C142 C143 -156.4(4)
C151 B2 C145 C146 33.0(4)
C157 B2 C145 C146 153.3(3)
C163 B2 C145 C146 -87.7(3)
C151 B2 C145 C150 -151.0(3)
C157 B2 C145 C150 -30.6(4)
C163 B2 C145 C150 88.4(3)
C150 C145 C146 C147 -0.4(4)
B2 C145 C146 C147 175.9(3)
C145 C146 C147 C148 0.8(5)
C146 C147 C148 C149 -0.3(5)
C147 C148 C149 C150 -0.5(5)
C148 C149 C150 C145 0.9(5)
C146 C145 C150 C149 -0.4(4)
B2 C145 C150 C149 -176.8(3)
C145 B2 C151 C152 101.4(3)
C157 B2 C151 C152 -22.3(4)
C163 B2 C151 C152 -139.2(3)
C145 B2 C151 C156 -75.0(4)
C157 B2 C151 C156 161.4(3)
C163 B2 C151 C156 44.4(4)
C156 C151 C152 C153 0.6(5)
B2 C151 C152 C153 -176.0(3)
C151 C152 C153 C154 1.0(6)
C152 C153 C154 C155 -1.6(6)
C153 C154 C155 C156 0.5(6)
C154 C155 C156 C151 1.2(6)
C152 C151 C156 C155 -1.7(5)
B2 C151 C156 C155 174.9(3)
C145 B2 C157 C158 150.5(3)
C151 B2 C157 C158 -87.9(3)
C163 B2 C157 C158 30.9(4)
C145 B2 C157 C162 -34.0(4)
C151 B2 C157 C162 87.5(3)
C163 B2 C157 C162 -153.6(3)
C162 C157 C158 C159 -0.1(5)
B2 C157 C158 C159 175.6(3)
C157 C158 C159 C160 0.5(5)
C158 C159 C160 C161 -0.5(5)
C159 C160 C161 C162 0.2(5)
C160 C161 C162 C157 0.2(5)
C158 C157 C162 C161 -0.2(5)
B2 C157 C162 C161 -176.1(3)
C145 B2 C163 C164 -28.9(4)
C151 B2 C163 C164 -149.1(3)
C157 B2 C163 C164 93.7(3)
C145 B2 C163 C168 156.1(3)
C151 B2 C163 C168 35.9(4)
C157 B2 C163 C168 -81.2(4)
C168 C163 C164 C165 2.3(5)
B2 C163 C164 C165 -173.0(3)
C163 C164 C165 C166 -0.7(5)
C164 C165 C166 C167 -0.8(6)
C165 C166 C167 C168 0.5(6)
C166 C167 C168 C163 1.3(6)
C164 C163 C168 C167 -2.6(5)
B2 C163 C168 C167 172.7(4)
C174 C169 C170 C171 3.9(13)
C169 C170 C171 C172 -4.4(13)
C170 C171 C172 C173 -0.1(13)
C171 C172 C173 C174 5.6(15)
C170 C169 C174 C173 1.2(14)
C172 C173 C174 C169 -6.1(16)

loop_
_platon_squeeze_void_nr
_platon_squeeze_void_average_x
_platon_squeeze_void_average_y
_platon_squeeze_void_average_z
_platon_squeeze_void_volume
_platon_squeeze_void_count_electrons
1 0.783 0.053 0.897 22.6 0.2
2 0.581 0.049 0.103 10.2 0.7
3 0.399 0.083 0.947 19.8 0.4
4 0.120 0.182 0.738 133.8 34.5
5 0.857 0.083 0.531 7.0 -0.1
6 0.567 0.148 0.496 16.0 1.6
7 0.120 0.318 0.238 133.7 36.6
8 0.567 0.352 0.996 16.0 1.6
9 0.400 0.417 0.447 19.9 0.4
10 0.857 0.417 0.031 7.0 -0.2
11 0.783 0.447 0.397 22.5 0.2
12 0.581 0.450 0.603 10.2 0.8
13 0.217 0.553 0.603 22.6 0.2
14 0.419 0.549 0.397 10.2 0.3
15 0.601 0.583 0.553 19.8 0.3
16 0.880 0.682 0.762 133.8 35.8
17 0.143 0.583 0.969 7.0 -0.1
18 0.433 0.648 0.004 16.0 1.4
19 0.880 0.818 0.262 133.7 38.0
20 0.433 0.852 0.504 16.0 1.3
21 0.600 0.917 0.053 19.9 0.2
22 0.143 0.917 0.469 7.0 -0.1
23 0.217 0.947 0.103 22.5 0.4
24 0.419 0.950 0.897 10.2 0.3
